data_7032720
loop_
_publ_author_name
'Giri, Chandan'
'Topi\'c, Filip'
'Mal, Prasenjit'
'Rissanen, Kari'

_publ_section_title
;
 Self-assembly of a M4L6 complex with unexpected S4 symmetry.
;
_journal_issue 48
_journal_name_full 'Dalton transactions (Cambridge, England : 2003)'
_journal_page_first 17889
_journal_page_last 17892
_journal_paper_doi 10.1039/c4dt02754j
_journal_volume 43
_journal_year 2014
_chemical_formula_moiety 'C108 H84 Fe4 N24 8+, 7.45(C F3 O3 S 1-), 5.05(C2 H3 N), O'
_chemical_formula_sum 'C125.55 H99.15 F22.35 Fe4 N29.05 O23.35 S7.45'
_chemical_formula_weight 3275.28
_space_group_crystal_system monoclinic
_space_group_IT_number 14
_space_group_name_Hall '-P 2ybc'
_space_group_name_H-M_alt 'P 1 21/c 1'
_symmetry_space_group_name_Hall '-P 2ybc'
_symmetry_space_group_name_H-M 'P 1 21/c 1'
_atom_sites_solution_hydrogens geom
_atom_sites_solution_primary iterative
_atom_sites_solution_secondary difmap
_audit_creation_method SHELXL-2013
_cell_angle_alpha 90
_cell_angle_beta 98.5386(14)
_cell_angle_gamma 90
_cell_formula_units_Z 4
_cell_length_a 22.8993(10)
_cell_length_b 17.3146(5)
_cell_length_c 37.9734(16)
_cell_measurement_reflns_used 4026
_cell_measurement_temperature 173.0(1)
_cell_measurement_theta_max 66.601
_cell_measurement_theta_min 0.883
_cell_volume 14889.3(10)
_computing_cell_refinement 'HKL Scalepack (Otwinowski & Minor 1997)'
_computing_data_collection 'Collect (Bruker AXS BV, 1997-2004)'
_computing_data_reduction 'HKL Denzo and Scalepack (Otwinowski & Minor 1997)'
_computing_molecular_graphics
;
 Mercury CSD 3.3 (Macrae et al., 2008)
 &
 Persistence of Vision Pty. Ltd. (2004)
    Persistence of Vision Raytracer (Version 3.6)
    [Computer software].
      Retrieved from http://www.povray.org/download/
;
_computing_publication_material 'WinGX (Farrugia, 2012)'
_computing_structure_refinement 'SHELXL-2013 (Sheldrick, 2013)'
_computing_structure_solution 'Superflip (Palatinus & Chapuis 2007)'
_diffrn_ambient_temperature 173.0(1)
_diffrn_measured_fraction_theta_full 0.992
_diffrn_measured_fraction_theta_max 0.992
_diffrn_measurement_device_type 'Bruker APEX II'
_diffrn_measurement_method '\w and \f scans'
_diffrn_radiation_monochromator 'horizonally mounted graphite crystal'
_diffrn_radiation_type CuK\a
_diffrn_radiation_wavelength 1.54184
_diffrn_reflns_av_R_equivalents 0.1114
_diffrn_reflns_av_unetI/netI 0.0758
_diffrn_reflns_Laue_measured_fraction_full 0.992
_diffrn_reflns_Laue_measured_fraction_max 0.992
_diffrn_reflns_limit_h_max 26
_diffrn_reflns_limit_h_min -26
_diffrn_reflns_limit_k_max 19
_diffrn_reflns_limit_k_min -18
_diffrn_reflns_limit_l_max 43
_diffrn_reflns_limit_l_min -43
_diffrn_reflns_number 120943
_diffrn_reflns_point_group_measured_fraction_full 0.992
_diffrn_reflns_point_group_measured_fraction_max 0.992
_diffrn_reflns_theta_full 63.450
_diffrn_reflns_theta_max 63.468
_diffrn_reflns_theta_min 2.810
_diffrn_source 'Enraf Nonius FR590'
_exptl_absorpt_coefficient_mu 4.933
_exptl_absorpt_correction_T_max 0.7523
_exptl_absorpt_correction_T_min 0.4593
_exptl_absorpt_correction_type multi-scan
_exptl_absorpt_process_details 'SADABS 2008 (Sheldrick, 1996)'
_exptl_crystal_colour purple
_exptl_crystal_density_diffrn 1.461
_exptl_crystal_density_method 'not measured'
_exptl_crystal_description 'thin plate'
_exptl_crystal_F_000 6668
_exptl_crystal_size_max 0.450
_exptl_crystal_size_mid 0.250
_exptl_crystal_size_min 0.100
_platon_squeeze_details
;
;
_refine_diff_density_max 1.061
_refine_diff_density_min -0.738
_refine_diff_density_rms 0.106
_refine_ls_extinction_method none
_refine_ls_goodness_of_fit_ref 1.044
_refine_ls_hydrogen_treatment constr
_refine_ls_matrix_type full
_refine_ls_number_parameters 2476
_refine_ls_number_reflns 24169
_refine_ls_number_restraints 3450
_refine_ls_restrained_S_all 1.011
_refine_ls_R_factor_all 0.1400
_refine_ls_R_factor_gt 0.1040
_refine_ls_shift/su_max 0.000
_refine_ls_shift/su_mean 0.000
_refine_ls_structure_factor_coef Fsqd
_refine_ls_weighting_details 'w=1/[\s^2^(Fo^2^)+(0.1288P)^2^+95.6925P] where P=(Fo^2^+2Fc^2^)/3'
_refine_ls_weighting_scheme calc
_refine_ls_wR_factor_gt 0.2746
_refine_ls_wR_factor_ref 0.2996
_reflns_Friedel_coverage 0.000
_reflns_number_gt 16436
_reflns_number_total 24169
_reflns_threshold_expression 'I > 2\s(I)'
_cod_data_source_file c4dt02754j2.cif
_cod_data_source_block C2
_cod_depositor_comments 'Adding full bibliography for 7032720.cif.'
_cod_database_code 7032720
_shelx_space_group_comment
;
The symmetry employed for this shelxl refinement is uniquely defined
by the following loop, which should always be used as a source of
symmetry information in preference to the above space-group names.
They are only intended as comments.
;
_shelx_estimated_absorpt_t_min 0.215
_shelx_estimated_absorpt_t_max 0.638
_shelxl_version_number 2013-4

loop_
_space_group_symop_operation_xyz
'x, y, z'
'-x, y+1/2, -z+1/2'
'-x, -y, -z'
'x, -y-1/2, z-1/2'

loop_
_atom_site_label
_atom_site_type_symbol
_atom_site_fract_x
_atom_site_fract_y
_atom_site_fract_z
_atom_site_U_iso_or_equiv
_atom_site_adp_type
_atom_site_occupancy
_atom_site_site_symmetry_order
_atom_site_calc_flag
_atom_site_refinement_flags_posn
_atom_site_refinement_flags_adp
_atom_site_refinement_flags_occupancy
_atom_site_disorder_assembly
_atom_site_disorder_group
Fe1 Fe 0.79641(5) 0.80739(7) 0.03197(3) 0.0372(3) Uani 1 1 d . . . . .
Fe2 Fe 0.86971(6) 0.73137(7) 0.25473(3) 0.0420(3) Uani 1 1 d . . . . .
Fe3 Fe 0.73402(6) 1.16590(7) 0.17457(3) 0.0394(3) Uani 1 1 d . . . . .
Fe4 Fe 0.51380(5) 0.76656(8) 0.15386(3) 0.0432(3) Uani 1 1 d . . . . .
N1A N 0.7642(3) 0.7316(4) -0.00507(16) 0.0412(15) Uani 1 1 d . . . . .
N8A N 0.7883(3) 0.7165(4) 0.06398(16) 0.0391(15) Uani 1 1 d . . . . .
N15A N 0.8366(3) 0.6648(4) 0.21255(16) 0.0430(16) Uani 1 1 d . . . . .
N22A N 0.8482(3) 0.6385(4) 0.28067(17) 0.0466(17) Uani 1 1 d . . . . .
C2A C 0.7488(5) 0.7426(5) -0.0402(2) 0.057(2) Uani 1 1 d . . . . .
H2A H 0.7555 0.7914 -0.0503 0.068 Uiso 1 1 calc R U . . .
C3A C 0.7228(5) 0.6828(6) -0.0623(3) 0.073(3) Uani 1 1 d . . . . .
H3A H 0.7110 0.6917 -0.0870 0.088 Uiso 1 1 calc R U . . .
C4A C 0.7147(6) 0.6121(7) -0.0481(3) 0.090(4) Uani 1 1 d . . . . .
H4A H 0.6982 0.5714 -0.0631 0.108 Uiso 1 1 calc R U . . .
C5A C 0.7301(5) 0.5993(6) -0.0123(2) 0.066(3) Uani 1 1 d . . . . .
H5A H 0.7245 0.5503 -0.0021 0.079 Uiso 1 1 calc R U . . .
C6A C 0.7543(4) 0.6610(5) 0.0084(2) 0.051(2) Uani 1 1 d . . . . .
C7A C 0.7703(4) 0.6554(5) 0.0463(2) 0.0427(19) Uani 1 1 d . . . . .
H7A H 0.7677 0.6075 0.0581 0.051 Uiso 1 1 calc R U . . .
C9A C 0.8018(4) 0.7082(4) 0.10191(19) 0.0382(18) Uani 1 1 d . . . . .
C10A C 0.8564(4) 0.7287(5) 0.1208(2) 0.0433(19) Uani 1 1 d . . . . .
H10A H 0.8857 0.7512 0.1088 0.052 Uiso 1 1 calc R U . . .
C11A C 0.8681(4) 0.7161(5) 0.1576(2) 0.047(2) Uani 1 1 d . . . . .
H11A H 0.9050 0.7312 0.1707 0.057 Uiso 1 1 calc R U . . .
C12A C 0.8260(4) 0.6817(5) 0.1748(2) 0.0410(19) Uani 1 1 d . . . . .
C13A C 0.7719(4) 0.6605(5) 0.1555(2) 0.0445(19) Uani 1 1 d . . . . .
H13A H 0.7433 0.6358 0.1673 0.053 Uiso 1 1 calc R U . . .
C14A C 0.7596(4) 0.6749(5) 0.1196(2) 0.043(2) Uani 1 1 d . . . . .
H14A H 0.7219 0.6620 0.1069 0.052 Uiso 1 1 calc R U . . .
C16A C 0.8164(4) 0.6001(5) 0.2218(2) 0.047(2) Uani 1 1 d . . . . .
H16A H 0.7996 0.5640 0.2044 0.056 Uiso 1 1 calc R U . . .
C17A C 0.8198(4) 0.5832(5) 0.2592(2) 0.046(2) Uani 1 1 d . . . . .
C18A C 0.7953(4) 0.5188(6) 0.2720(2) 0.057(2) Uani 1 1 d . . . . .
H18A H 0.7745 0.4823 0.2562 0.068 Uiso 1 1 calc R U . . .
C19A C 0.8013(4) 0.5080(6) 0.3084(2) 0.061(3) Uani 1 1 d . . . . .
H19A H 0.7844 0.4641 0.3179 0.073 Uiso 1 1 calc R U . . .
C20A C 0.8320(5) 0.5614(6) 0.3305(3) 0.067(3) Uani 1 1 d . . . . .
H20A H 0.8373 0.5544 0.3556 0.080 Uiso 1 1 calc R U . . .
C21A C 0.8552(4) 0.6260(6) 0.3158(2) 0.057(2) Uani 1 1 d . . . . .
H21A H 0.8769 0.6625 0.3312 0.068 Uiso 1 1 calc R U . . .
N1B N 0.9505(3) 0.6923(4) 0.25381(17) 0.0468(17) Uani 1 1 d . . . . .
N8B N 0.9009(3) 0.8203(4) 0.23067(17) 0.0429(16) Uani 1 1 d . . . . .
N15B N 0.8131(3) 1.1127(4) 0.17992(17) 0.0388(15) Uani 1 1 d . . . . .
N22B N 0.7760(3) 1.2403(4) 0.14747(18) 0.0458(17) Uani 1 1 d . . . . .
C2B C 0.9737(4) 0.6239(5) 0.2645(2) 0.052(2) Uani 1 1 d . . . . .
H2B H 0.9502 0.5883 0.2753 0.063 Uiso 1 1 calc R U . . .
C3B C 1.0304(4) 0.6033(6) 0.2605(3) 0.059(3) Uani 1 1 d . . . . .
H3B H 1.0452 0.5541 0.2685 0.070 Uiso 1 1 calc R U . . .
C4B C 1.0658(5) 0.6534(6) 0.2450(3) 0.064(3) Uani 1 1 d . . . . .
H4B H 1.1050 0.6394 0.2422 0.077 Uiso 1 1 calc R U . . .
C5B C 1.0428(4) 0.7249(5) 0.2338(2) 0.053(2) Uani 1 1 d . . . . .
H5B H 1.0660 0.7611 0.2231 0.064 Uiso 1 1 calc R U . . .
C6B C 0.9851(4) 0.7427(5) 0.2383(2) 0.044(2) Uani 1 1 d . . . . .
C7B C 0.9567(4) 0.8133(5) 0.2274(2) 0.046(2) Uani 1 1 d . . . . .
H7B H 0.9774 0.8541 0.2180 0.055 Uiso 1 1 calc R U . . .
C9B C 0.8754(3) 0.8941(4) 0.2174(2) 0.0378(18) Uani 1 1 d . . . . .
C10B C 0.8447(3) 0.9394(4) 0.2386(2) 0.0404(19) Uani 1 1 d . . . . .
H10B H 0.8384 0.9213 0.2613 0.048 Uiso 1 1 calc R U . . .
C11B C 0.8227(3) 1.0125(4) 0.2265(2) 0.0391(18) Uani 1 1 d . . . . .
H11B H 0.8016 1.0438 0.2409 0.047 Uiso 1 1 calc R U . . .
C12B C 0.8327(3) 1.0375(4) 0.1930(2) 0.0376(18) Uani 1 1 d . . . . .
C13B C 0.8634(3) 0.9926(5) 0.1719(2) 0.0420(19) Uani 1 1 d . . . . .
H13B H 0.8709 1.0111 0.1495 0.050 Uiso 1 1 calc R U . . .
C14B C 0.8834(4) 0.9188(5) 0.1841(2) 0.044(2) Uani 1 1 d . . . . .
H14B H 0.9025 0.8862 0.1692 0.053 Uiso 1 1 calc R U . . .
C16B C 0.8516(4) 1.1516(5) 0.1652(2) 0.0435(19) Uani 1 1 d . . . . .
H16B H 0.8913 1.1343 0.1669 0.052 Uiso 1 1 calc R U . . .
C17B C 0.8325(4) 1.2222(4) 0.1463(2) 0.048(2) Uani 1 1 d . . . . .
C18B C 0.8701(5) 1.2665(5) 0.1297(3) 0.066(3) Uani 1 1 d . . . . .
H18B H 0.9100 1.2516 0.1299 0.080 Uiso 1 1 calc R U . . .
C19B C 0.8486(6) 1.3329(6) 0.1128(3) 0.079(3) Uani 1 1 d . . . . .
H19B H 0.8732 1.3642 0.1006 0.095 Uiso 1 1 calc R U . . .
C20B C 0.7912(6) 1.3532(6) 0.1139(3) 0.072(3) Uani 1 1 d . . . . .
H20B H 0.7757 1.3995 0.1027 0.086 Uiso 1 1 calc R U . . .
C21B C 0.7561(5) 1.3070(5) 0.1310(2) 0.059(2) Uani 1 1 d . . . . .
H21B H 0.7164 1.3221 0.1315 0.070 Uiso 1 1 calc R U . . .
N1C N 0.7586(3) 1.2244(4) 0.21910(18) 0.0431(16) Uani 1 1 d . . . . .
N8C N 0.6941(3) 1.1019(4) 0.20776(16) 0.0388(15) Uani 1 1 d . . . . .
N15C N 0.5440(3) 0.8410(4) 0.19381(17) 0.0401(15) Uani 1 1 d . . . . .
N22C N 0.4882(3) 0.7087(4) 0.19439(18) 0.0480(17) Uani 1 1 d . . . . .
C2C C 0.7948(4) 1.2868(5) 0.2247(3) 0.050(2) Uani 1 1 d . . . . .
H2C H 0.8094 1.3103 0.2051 0.060 Uiso 1 1 calc R U . . .
C3C C 0.8108(4) 1.3165(5) 0.2584(3) 0.052(2) Uani 1 1 d . . . . .
H3C H 0.8373 1.3590 0.2615 0.063 Uiso 1 1 calc R U . . .
C4C C 0.7904(4) 1.2881(6) 0.2870(3) 0.062(3) Uani 1 1 d . . . . .
H4C H 0.8012 1.3108 0.3098 0.074 Uiso 1 1 calc R U . . .
C5C C 0.7528(4) 1.2238(5) 0.2825(2) 0.056(2) Uani 1 1 d . . . . .
H5C H 0.7378 1.2012 0.3021 0.067 Uiso 1 1 calc R U . . .
C6C C 0.7382(4) 1.1946(5) 0.2482(2) 0.0434(19) Uani 1 1 d . . . . .
C7C C 0.7006(4) 1.1281(5) 0.2403(2) 0.044(2) Uani 1 1 d . . . . .
H7C H 0.6814 1.1045 0.2580 0.053 Uiso 1 1 calc R U . . .
C9C C 0.6573(3) 1.0348(5) 0.2020(2) 0.0394(18) Uani 1 1 d . . . . .
C10C C 0.6681(4) 0.9720(5) 0.2250(2) 0.0430(19) Uani 1 1 d . . . . .
H10C H 0.7016 0.9724 0.2431 0.052 Uiso 1 1 calc R U . . .
C11C C 0.6302(4) 0.9089(5) 0.2217(2) 0.047(2) Uani 1 1 d . . . . .
H11C H 0.6376 0.8668 0.2379 0.056 Uiso 1 1 calc R U . . .
C12C C 0.5819(3) 0.9070(4) 0.19513(19) 0.0370(17) Uani 1 1 d . . . . .
C13C C 0.5716(3) 0.9677(5) 0.1713(2) 0.0407(19) Uani 1 1 d . . . . .
H13C H 0.5391 0.9656 0.1526 0.049 Uiso 1 1 calc R U . . .
C14C C 0.6087(4) 1.0318(5) 0.1745(2) 0.0424(19) Uani 1 1 d . . . . .
H14C H 0.6012 1.0735 0.1582 0.051 Uiso 1 1 calc R U . . .
C16C C 0.5298(4) 0.8188(5) 0.2238(2) 0.046(2) Uani 1 1 d . . . . .
H16C H 0.5397 0.8498 0.2444 0.055 Uiso 1 1 calc R U . . .
C17C C 0.4999(4) 0.7488(5) 0.2259(2) 0.046(2) Uani 1 1 d . . . . .
C18C C 0.4862(4) 0.7176(7) 0.2577(3) 0.064(3) Uani 1 1 d . . . . .
H18C H 0.4962 0.7443 0.2796 0.077 Uiso 1 1 calc R U . . .
C19C C 0.4573(5) 0.6455(6) 0.2565(3) 0.070(3) Uani 1 1 d . . . . .
H19C H 0.4473 0.6230 0.2776 0.084 Uiso 1 1 calc R U . . .
C20C C 0.4440(5) 0.6088(6) 0.2251(3) 0.067(3) Uani 1 1 d . . . . .
H20C H 0.4237 0.5608 0.2238 0.080 Uiso 1 1 calc R U . . .
C21C C 0.4601(4) 0.6414(6) 0.1948(3) 0.061(3) Uani 1 1 d . . . . .
H21C H 0.4506 0.6143 0.1729 0.073 Uiso 1 1 calc R U . . .
N1D N 0.4368(3) 0.8217(5) 0.14468(19) 0.0507(18) Uani 1 1 d . . . . .
N8D N 0.5297(3) 0.8313(4) 0.11244(17) 0.0410(15) Uani 1 1 d . . . . .
N15D N 0.7154(3) 0.8556(4) 0.02988(16) 0.0394(15) Uani 1 1 d . . . . .
N22D N 0.8031(3) 0.8874(4) -0.00462(18) 0.0443(16) Uani 1 1 d . . . . .
C2D C 0.3896(4) 0.8137(6) 0.1610(3) 0.059(2) Uani 1 1 d . . . . .
H2D H 0.3913 0.7784 0.1802 0.071 Uiso 1 1 calc R U . . .
C3D C 0.3380(4) 0.8551(8) 0.1507(3) 0.077(3) Uani 1 1 d . . . . .
H3D H 0.3047 0.8470 0.1625 0.092 Uiso 1 1 calc R U . . .
C4D C 0.3353(4) 0.9070(8) 0.1239(3) 0.074(3) Uani 1 1 d . . . . .
H4D H 0.3004 0.9360 0.1168 0.089 Uiso 1 1 calc R U . . .
C5D C 0.3826(4) 0.9170(7) 0.1073(3) 0.063(3) Uani 1 1 d . . . . .
H5D H 0.3816 0.9543 0.0889 0.075 Uiso 1 1 calc R U . . .
C6D C 0.4329(4) 0.8726(5) 0.1171(2) 0.050(2) Uani 1 1 d . . . . .
C7D C 0.4847(4) 0.8745(5) 0.1005(2) 0.045(2) Uani 1 1 d . . . . .
H7D H 0.4863 0.9074 0.0806 0.054 Uiso 1 1 calc R U . . .
C9D C 0.5789(3) 0.8357(5) 0.0932(2) 0.0383(18) Uani 1 1 d . . . . .
C10D C 0.5987(4) 0.9093(5) 0.0835(2) 0.0420(19) Uani 1 1 d . . . . .
H10D H 0.5812 0.9549 0.0912 0.050 Uiso 1 1 calc R U . . .
C11D C 0.6428(3) 0.9140(5) 0.0633(2) 0.0399(18) Uani 1 1 d . . . . .
H11D H 0.6560 0.9634 0.0570 0.048 Uiso 1 1 calc R U . . .
C12D C 0.6692(3) 0.8476(5) 0.05161(19) 0.0390(18) Uani 1 1 d . . . . .
C13D C 0.6505(3) 0.7762(5) 0.0620(2) 0.0416(19) Uani 1 1 d . . . . .
H13D H 0.6687 0.7306 0.0549 0.050 Uiso 1 1 calc R U . . .
C14D C 0.6054(4) 0.7706(5) 0.0827(2) 0.0427(19) Uani 1 1 d . . . . .
H14D H 0.5928 0.7213 0.0895 0.051 Uiso 1 1 calc R U . . .
C16D C 0.7066(4) 0.9093(5) 0.0059(2) 0.047(2) Uani 1 1 d . . . . .
H16D H 0.6698 0.9357 0.0016 0.056 Uiso 1 1 calc R U . . .
C17D C 0.7526(4) 0.9282(5) -0.0138(2) 0.049(2) Uani 1 1 d . . . . .
C18D C 0.7485(5) 0.9885(6) -0.0389(3) 0.064(3) Uani 1 1 d . . . . .
H18D H 0.7135 1.0184 -0.0442 0.077 Uiso 1 1 calc R U . . .
C19D C 0.7970(5) 1.0028(6) -0.0556(3) 0.076(3) Uani 1 1 d . . . . .
H19D H 0.7955 1.0420 -0.0732 0.092 Uiso 1 1 calc R U . . .
C20D C 0.8477(5) 0.9600(7) -0.0465(3) 0.074(3) Uani 1 1 d . . . . .
H20D H 0.8814 0.9696 -0.0578 0.088 Uiso 1 1 calc R U . . .
C21D C 0.8493(4) 0.9034(6) -0.0212(2) 0.056(2) Uani 1 1 d . . . . .
H21D H 0.8846 0.8744 -0.0151 0.068 Uiso 1 1 calc R U . . .
N1E N 0.8798(3) 0.7792(4) 0.03222(18) 0.0486(17) Uani 1 1 d . . . . .
N8E N 0.8331(3) 0.8795(4) 0.06795(16) 0.0407(15) Uani 1 1 d . . . . .
N15E N 0.7071(3) 1.1107(4) 0.13015(17) 0.0409(15) Uani 1 1 d . . . . .
N22E N 0.6598(3) 1.2216(4) 0.16006(18) 0.0477(17) Uani 1 1 d . . . . .
C2E C 0.9024(4) 0.7223(6) 0.0141(2) 0.061(3) Uani 1 1 d . . . . .
H2E H 0.8763 0.6875 0.0003 0.073 Uiso 1 1 calc R U . . .
C3E C 0.9620(5) 0.7138(8) 0.0151(3) 0.081(3) Uani 1 1 d . . . . .
H3E H 0.9769 0.6741 0.0015 0.097 Uiso 1 1 calc R U . . .
C4E C 1.0015(5) 0.7637(9) 0.0362(3) 0.088(4) Uani 1 1 d . . . . .
H4E H 1.0430 0.7581 0.0371 0.106 Uiso 1 1 calc R U . . .
C5E C 0.9794(4) 0.8194(7) 0.0550(3) 0.064(3) Uani 1 1 d . . . . .
H5E H 1.0050 0.8536 0.0696 0.077 Uiso 1 1 calc R U . . .
C6E C 0.9192(4) 0.8263(5) 0.0529(2) 0.048(2) Uani 1 1 d . . . . .
C7E C 0.8895(4) 0.8850(5) 0.0717(2) 0.047(2) Uani 1 1 d . . . . .
H7E H 0.9106 0.9242 0.0858 0.057 Uiso 1 1 calc R U . . .
C9E C 0.8009(4) 0.9380(4) 0.0845(2) 0.0412(19) Uani 1 1 d . . . . .
C10E C 0.7687(3) 0.9187(5) 0.1117(2) 0.0417(19) Uani 1 1 d . . . . .
H10E H 0.7677 0.8668 0.1197 0.050 Uiso 1 1 calc R U . . .
C11E C 0.7385(4) 0.9755(4) 0.1268(2) 0.0416(19) Uani 1 1 d . . . . .
H11E H 0.7173 0.9629 0.1457 0.050 Uiso 1 1 calc R U . . .
C12E C 0.7389(4) 1.0516(5) 0.1145(2) 0.044(2) Uani 1 1 d . . . . .
C13E C 0.7697(4) 1.0696(5) 0.0874(2) 0.051(2) Uani 1 1 d . . . . .
H13E H 0.7694 1.1210 0.0787 0.061 Uiso 1 1 calc R U . . .
C14E C 0.8011(4) 1.0135(5) 0.0726(2) 0.050(2) Uani 1 1 d . . . . .
H14E H 0.8231 1.0268 0.0542 0.060 Uiso 1 1 calc R U . . .
C16E C 0.6631(4) 1.1416(5) 0.1104(2) 0.050(2) Uani 1 1 d . . . . .
H16E H 0.6502 1.1243 0.0868 0.060 Uiso 1 1 calc R U . . .
C17E C 0.6339(4) 1.2047(5) 0.1261(2) 0.046(2) Uani 1 1 d . . . . .
C18E C 0.5854(4) 1.2445(6) 0.1089(3) 0.061(3) Uani 1 1 d . . . . .
H18E H 0.5692 1.2322 0.0851 0.074 Uiso 1 1 calc R U . . .
C19E C 0.5612(5) 1.3023(6) 0.1270(3) 0.067(3) Uani 1 1 d . . . . .
H19E H 0.5278 1.3302 0.1158 0.081 Uiso 1 1 calc R U . . .
C20E C 0.5859(5) 1.3195(6) 0.1620(3) 0.069(3) Uani 1 1 d . . . . .
H20E H 0.5697 1.3588 0.1750 0.083 Uiso 1 1 calc R U . . .
C21E C 0.6346(4) 1.2777(5) 0.1769(3) 0.056(2) Uani 1 1 d . . . . .
H21E H 0.6513 1.2894 0.2007 0.067 Uiso 1 1 calc R U . . .
N1F N 0.8884(3) 0.7875(4) 0.30004(17) 0.0443(16) Uani 1 1 d . . . . .
N8F N 0.7906(3) 0.7715(4) 0.25872(18) 0.0474(17) Uani 1 1 d . . . . .
N15F N 0.5860(3) 0.7050(4) 0.16093(17) 0.0439(16) Uani 1 1 d . . . . .
N22F N 0.4881(3) 0.6804(5) 0.12129(18) 0.0518(19) Uani 1 1 d . . . . .
C2F C 0.9419(4) 0.7981(5) 0.3199(2) 0.053(2) Uani 1 1 d . . . . .
H2F H 0.9765 0.7820 0.3109 0.063 Uiso 1 1 calc R U . . .
C3F C 0.9468(5) 0.8325(7) 0.3533(3) 0.071(3) Uani 1 1 d . . . . .
H3F H 0.9848 0.8394 0.3669 0.085 Uiso 1 1 calc R U . . .
C4F C 0.8981(5) 0.8562(7) 0.3668(3) 0.083(4) Uani 1 1 d . . . . .
H4F H 0.9019 0.8793 0.3897 0.099 Uiso 1 1 calc R U . . .
C5F C 0.8427(5) 0.8463(7) 0.3469(3) 0.076(3) Uani 1 1 d . . . . .
H5F H 0.8080 0.8624 0.3557 0.091 Uiso 1 1 calc R U . . .
C6F C 0.8397(4) 0.8117(5) 0.3134(2) 0.053(2) Uani 1 1 d . . . . .
C7F C 0.7854(4) 0.8008(5) 0.2890(2) 0.051(2) Uani 1 1 d . . . . .
H7F H 0.7480 0.8146 0.2951 0.061 Uiso 1 1 calc R U . . .
C9F C 0.7374(4) 0.7570(5) 0.2340(2) 0.048(2) Uani 1 1 d . . . . .
C10F C 0.7288(4) 0.7950(5) 0.2018(2) 0.045(2) Uani 1 1 d . . . . .
H10F H 0.7567 0.8318 0.1960 0.054 Uiso 1 1 calc R U . . .
C11F C 0.6768(3) 0.7776(4) 0.1772(2) 0.0390(18) Uani 1 1 d . . . . .
H11F H 0.6692 0.8038 0.1550 0.047 Uiso 1 1 calc R U . . .
C12F C 0.6383(3) 0.7230(5) 0.1858(2) 0.0420(19) Uani 1 1 d . . . . .
C13F C 0.6481(4) 0.6847(5) 0.2178(2) 0.052(2) Uani 1 1 d . . . . .
H13F H 0.6208 0.6467 0.2233 0.062 Uiso 1 1 calc R U . . .
C14F C 0.6979(4) 0.7019(5) 0.2423(2) 0.051(2) Uani 1 1 d . . . . .
H14F H 0.7047 0.6758 0.2645 0.061 Uiso 1 1 calc R U . . .
C16F C 0.5810(4) 0.6365(5) 0.1474(2) 0.051(2) Uani 1 1 d . . . . .
H16F H 0.6114 0.5990 0.1525 0.062 Uiso 1 1 calc R U . . .
C17F C 0.5270(5) 0.6203(6) 0.1243(2) 0.058(2) Uani 1 1 d . . . . .
C18F C 0.5145(6) 0.5502(6) 0.1061(3) 0.074(3) Uani 1 1 d . . . . .
H18F H 0.5419 0.5087 0.1091 0.089 Uiso 1 1 calc R U . . .
C19F C 0.4625(7) 0.5436(7) 0.0843(3) 0.086(4) Uani 1 1 d . . . . .
H19F H 0.4536 0.4972 0.0712 0.104 Uiso 1 1 calc R U . . .
C20F C 0.4227(6) 0.6026(9) 0.0809(3) 0.091(4) Uani 1 1 d . . . . .
H20F H 0.3857 0.5960 0.0663 0.110 Uiso 1 1 calc R U . . .
C21F C 0.4356(5) 0.6731(7) 0.0988(3) 0.068(3) Uani 1 1 d . . . . .
H21F H 0.4085 0.7149 0.0953 0.082 Uiso 1 1 calc R U . . .
S1G S 0.9834(6) 0.0864(8) 0.1128(3) 0.084(3) Uani 0.55 1 d D U P A 1
F1G F 1.0756(6) 0.1475(11) 0.0947(4) 0.135(5) Uani 0.55 1 d D U P A 1
F2G F 1.0114(7) 0.1061(11) 0.0496(4) 0.124(4) Uani 0.55 1 d D U P A 1
F3G F 0.9977(7) 0.2127(8) 0.0784(4) 0.112(4) Uani 0.55 1 d D U P A 1
O1G O 0.9221(6) 0.0836(10) 0.0971(4) 0.098(4) Uani 0.55 1 d D U P A 1
O2G O 1.0089(10) 0.0102(9) 0.1115(6) 0.136(5) Uani 0.55 1 d D U P A 1
O3G O 0.9928(10) 0.1268(10) 0.1465(4) 0.084(5) Uani 0.55 1 d D U P A 1
C1G C 1.0184(8) 0.1412(10) 0.0822(5) 0.101(4) Uani 0.55 1 d D U P A 1
S2G S 0.9919(6) 0.0901(8) 0.1113(4) 0.077(3) Uani 0.45 1 d D U P B 2
F4G F 0.9082(8) 0.1581(11) 0.0684(5) 0.126(5) Uani 0.45 1 d D U P B 2
F5G F 0.9504(11) 0.0682(13) 0.0446(6) 0.155(6) Uani 0.45 1 d D U P B 2
F6G F 0.9957(11) 0.1783(16) 0.0554(7) 0.165(6) Uani 0.45 1 d D U P B 2
O4G O 0.9528(8) 0.0271(9) 0.1156(5) 0.085(4) Uani 0.45 1 d D U P B 2
O5G O 1.0518(7) 0.0696(12) 0.1075(6) 0.100(5) Uani 0.45 1 d D U P B 2
O6G O 0.9901(12) 0.1547(10) 0.1360(6) 0.088(6) Uani 0.45 1 d D U P B 2
C2G C 0.9615(10) 0.1263(13) 0.0684(5) 0.117(4) Uani 0.45 1 d D U P B 2
S1H S 0.41134(19) 0.8938(2) 0.00089(9) 0.0658(10) Uani 0.7 1 d D U P C 1
F1H F 0.3514(7) 0.8007(8) 0.0363(3) 0.136(4) Uani 0.7 1 d D U P C 1
F2H F 0.3629(7) 0.7606(7) -0.0167(4) 0.137(4) Uani 0.7 1 d D U P C 1
F3H F 0.3069(6) 0.8498(7) -0.0124(3) 0.104(3) Uani 0.7 1 d D U P C 1
O1H O 0.3940(6) 0.9576(6) 0.0213(3) 0.075(3) Uani 0.7 1 d D U P C 1
O2H O 0.4649(5) 0.8534(8) 0.0159(3) 0.089(3) Uani 0.7 1 d D U P C 1
O3H O 0.4079(6) 0.9102(7) -0.0362(2) 0.079(3) Uani 0.7 1 d D U P C 1
C1H C 0.3563(7) 0.8214(8) 0.0030(4) 0.097(3) Uani 0.7 1 d D U P C 1
S2H S 0.3565(6) 0.8875(8) -0.0005(3) 0.110(3) Uani 0.3 1 d D U P D 2
F4H F 0.4166(14) 0.7680(14) -0.0196(6) 0.114(6) Uani 0.3 1 d D U P D 2
F5H F 0.3736(14) 0.7471(17) 0.0264(8) 0.145(7) Uani 0.3 1 d D U P D 2
F6H F 0.4465(12) 0.8223(16) 0.0298(7) 0.123(7) Uani 0.3 1 d D U P D 2
O4H O 0.3686(14) 0.9180(17) -0.0324(6) 0.098(7) Uani 0.3 1 d D U P D 2
O5H O 0.2969(10) 0.859(2) 0.0016(9) 0.107(7) Uani 0.3 1 d D U P D 2
O6H O 0.3783(17) 0.9342(17) 0.0309(7) 0.107(8) Uani 0.3 1 d D U P D 2
C2H C 0.3986(11) 0.8006(13) 0.0083(7) 0.109(4) Uani 0.3 1 d D U P D 2
S1I S 0.0817(3) 0.9195(5) 0.2861(2) 0.0533(17) Uani 0.5 1 d D U P E 1
F1I F 0.0554(11) 1.0565(9) 0.3093(7) 0.070(5) Uani 0.5 1 d D U P E 1
F2I F 0.0545(13) 0.9642(19) 0.3468(5) 0.080(5) Uani 0.5 1 d D U P E 1
F3I F -0.0158(5) 0.9778(7) 0.3028(3) 0.073(3) Uani 0.5 1 d D U P E 1
O1I O 0.0620(10) 0.8431(8) 0.2930(6) 0.060(5) Uani 0.5 1 d D U P E 1
O2I O 0.0604(7) 0.9452(8) 0.2499(3) 0.060(3) Uani 0.5 1 d D U P E 1
O3I O 0.1425(5) 0.9357(7) 0.2976(4) 0.068(3) Uani 0.5 1 d D U P E 1
C1I C 0.0427(7) 0.9813(9) 0.3123(4) 0.060(3) Uani 0.5 1 d D U P E 1
S2I S 0.0584(4) 0.9262(6) 0.2866(3) 0.072(2) Uani 0.5 1 d D U P F 2
F4I F 0.0654(11) 1.0621(9) 0.3175(7) 0.074(5) Uani 0.5 1 d D U P F 2
F5I F 0.0528(13) 0.969(2) 0.3517(5) 0.088(5) Uani 0.5 1 d D U P F 2
F6I F 0.1375(6) 0.9876(8) 0.3357(4) 0.095(4) Uani 0.5 1 d D U P F 2
O4I O 0.0756(10) 0.8510(9) 0.3010(7) 0.072(5) Uani 0.5 1 d D U P F 2
O5I O 0.0904(8) 0.9596(10) 0.2600(4) 0.080(4) Uani 0.5 1 d D U P F 2
O6I O -0.0054(5) 0.9385(9) 0.2793(4) 0.082(4) Uani 0.5 1 d D U P F 2
C2I C 0.0791(8) 0.9883(10) 0.3243(4) 0.070(3) Uani 0.5 1 d D U P F 2
S1J S 0.3604(5) 0.3720(5) 0.1795(3) 0.078(2) Uani 0.45 1 d D U P G 1
F1J F 0.3850(9) 0.4250(12) 0.1219(4) 0.117(5) Uani 0.45 1 d D U P G 1
F2J F 0.4615(8) 0.4058(14) 0.1606(5) 0.126(5) Uani 0.45 1 d D U P G 1
F3J F 0.4105(10) 0.3096(13) 0.1312(6) 0.138(6) Uani 0.45 1 d D U P G 1
O1J O 0.3640(10) 0.4479(9) 0.1948(5) 0.097(5) Uani 0.45 1 d D U P G 1
O2J O 0.3053(7) 0.3555(12) 0.1564(5) 0.083(4) Uani 0.45 1 d D U P G 1
O3J O 0.3777(10) 0.3071(12) 0.2030(5) 0.090(5) Uani 0.45 1 d D U P G 1
C1J C 0.4089(8) 0.3772(13) 0.1479(5) 0.105(4) Uani 0.45 1 d D U P G 1
S2J S 0.3611(8) 0.3434(11) 0.1746(5) 0.107(4) Uani 0.3 1 d D U P H 2
F4J F 0.3928(15) 0.4523(17) 0.1327(8) 0.125(7) Uani 0.3 1 d D U P H 2
F5J F 0.4546(12) 0.415(2) 0.1793(7) 0.136(7) Uani 0.3 1 d D U P H 2
F6J F 0.4315(13) 0.3448(18) 0.1310(8) 0.128(6) Uani 0.3 1 d D U P H 2
O4J O 0.3970(15) 0.297(2) 0.1992(9) 0.110(8) Uani 0.3 1 d D U P H 2
O5J O 0.3149(12) 0.309(2) 0.1512(8) 0.105(7) Uani 0.3 1 d D U P H 2
O6J O 0.3374(14) 0.4132(17) 0.1915(8) 0.112(6) Uani 0.3 1 d D U P H 2
C2J C 0.4122(12) 0.3941(17) 0.1533(7) 0.113(5) Uani 0.3 1 d D U P H 2
S3J S 0.2699(5) 0.5017(7) 0.1737(3) 0.082(3) Uani 0.25 1 d D U P I 3
F7J F 0.2119(14) 0.6163(14) 0.1380(8) 0.116(7) Uani 0.25 1 d D U P I 3
F8J F 0.1844(11) 0.5041(15) 0.1207(7) 0.105(7) Uani 0.25 1 d D U P I 3
F9J F 0.2659(14) 0.5541(18) 0.1096(7) 0.108(7) Uani 0.25 1 d D U P I 3
O7J O 0.2332(9) 0.4942(15) 0.2008(5) 0.060(5) Uani 0.25 1 d D U P I 3
O8J O 0.2887(14) 0.4249(13) 0.1639(9) 0.100(6) Uani 0.25 1 d D U P I 3
O9J O 0.3193(10) 0.5535(15) 0.1829(7) 0.082(6) Uani 0.25 1 d D U P I 3
C3J C 0.2305(11) 0.5439(15) 0.1346(6) 0.099(5) Uani 0.25 1 d D U P I 3
N1S N 0.3285(7) 0.6274(11) 0.1635(5) 0.130(6) Uani 0.75 1 d D U P J 4
C2S C 0.2988(8) 0.5858(11) 0.1461(5) 0.101(4) Uani 0.75 1 d D U P J 4
C3S C 0.2598(10) 0.5291(13) 0.1255(6) 0.118(6) Uani 0.75 1 d D U P J 4
H3S1 H 0.2799 0.5070 0.1068 0.177 Uiso 0.75 1 calc R U P J 4
H3S2 H 0.2233 0.5546 0.1147 0.177 Uiso 0.75 1 calc R U P J 4
H3S3 H 0.2503 0.4878 0.1414 0.177 Uiso 0.75 1 calc R U P J 4
S1K S 0.3571(4) 0.9088(5) 0.24279(19) 0.085(2) Uani 0.5 1 d D U P K 1
F1K F 0.4440(9) 0.9601(11) 0.2120(5) 0.111(5) Uani 0.5 1 d D U P K 1
F2K F 0.4100(9) 1.0422(9) 0.2456(6) 0.134(5) Uani 0.5 1 d D U P K 1
F3K F 0.4583(8) 0.9477(9) 0.2711(4) 0.109(4) Uani 0.5 1 d D U P K 1
O1K O 0.3187(9) 0.9373(12) 0.2113(4) 0.107(5) Uani 0.5 1 d D U P K 1
O2K O 0.3770(8) 0.8334(8) 0.2393(4) 0.087(5) Uani 0.5 1 d D U P K 1
O3K O 0.3366(9) 0.9306(11) 0.2751(4) 0.102(5) Uani 0.5 1 d D U P K 1
C1K C 0.4217(8) 0.9681(11) 0.2430(5) 0.107(4) Uani 0.5 1 d D U P K 1
S2K S 0.3821(5) 0.9436(5) 0.2500(3) 0.107(2) Uani 0.5 1 d D U P L 2
F4K F 0.4337(7) 0.9764(9) 0.1936(4) 0.085(4) Uani 0.5 1 d D U P L 2
F5K F 0.4844(8) 0.9780(10) 0.2465(5) 0.135(5) Uani 0.5 1 d D U P L 2
F6K F 0.4220(8) 1.0729(8) 0.2273(4) 0.097(4) Uani 0.5 1 d D U P L 2
O4K O 0.3860(11) 0.9797(11) 0.2834(4) 0.123(5) Uani 0.5 1 d D U P L 2
O5K O 0.3273(10) 0.9655(15) 0.2249(6) 0.135(6) Uani 0.5 1 d D U P L 2
O6K O 0.4018(10) 0.8670(9) 0.2490(6) 0.112(6) Uani 0.5 1 d D U P L 2
C2K C 0.4314(9) 0.9978(10) 0.2268(5) 0.106(4) Uani 0.5 1 d D U P L 2
S1L S 0.9630(2) 0.4568(4) 0.05367(14) 0.0804(14) Uani 0.55 1 d D U P M 1
F1L F 0.8691(7) 0.5368(11) 0.0323(4) 0.132(5) Uani 0.55 1 d D U P M 1
F2L F 0.8750(7) 0.5074(10) 0.0852(4) 0.123(5) Uani 0.55 1 d D U P M 1
F3L F 0.9357(8) 0.5935(10) 0.0716(5) 0.147(5) Uani 0.55 1 d D U P M 1
O1L O 0.9863(7) 0.4872(11) 0.0239(4) 0.109(4) Uani 0.55 1 d D U P M 1
O2L O 0.9267(8) 0.3902(9) 0.0458(5) 0.120(5) Uani 0.55 1 d D U P M 1
O3L O 1.0037(7) 0.4592(11) 0.0860(4) 0.102(4) Uani 0.55 1 d D U P M 1
C1L C 0.9080(8) 0.5269(11) 0.0613(5) 0.111(4) Uani 0.55 1 d D U P M 1
S2L S 0.9046(11) 0.5005(15) 0.0539(7) 0.113(4) Uani 0.15 1 d D U P N 2
F4L F 0.964(2) 0.397(3) 0.0259(10) 0.120(8) Uani 0.15 1 d D U P N 2
F5L F 0.960(2) 0.381(3) 0.0809(12) 0.117(8) Uani 0.15 1 d D U P N 2
F6L F 1.0174(15) 0.466(3) 0.0644(14) 0.120(8) Uani 0.15 1 d D U P N 2
O4L O 0.8511(16) 0.468(3) 0.0372(14) 0.115(8) Uani 0.15 1 d D U P N 2
O5L O 0.903(3) 0.524(4) 0.0905(9) 0.117(8) Uani 0.15 1 d D U P N 2
O6L O 0.922(2) 0.565(2) 0.0332(14) 0.120(8) Uani 0.15 1 d D U P N 2
C2L C 0.9640(15) 0.434(2) 0.0564(10) 0.111(5) Uani 0.15 1 d D U P N 2
N1T N 0.8998(13) 0.2983(16) 0.0234(9) 0.078(7) Uani 0.3 1 d D U P O 3
C2T C 0.8874(16) 0.2358(16) 0.0191(9) 0.066(7) Uani 0.3 1 d D U P O 3
C3T C 0.8605(15) 0.1591(16) 0.0152(8) 0.068(8) Uani 0.3 1 d D U P O 3
H3T1 H 0.8908 0.1197 0.0220 0.102 Uiso 0.3 1 calc R U P O 3
H3T2 H 0.8428 0.1511 -0.0097 0.102 Uiso 0.3 1 calc R U P O 3
H3T3 H 0.8298 0.1549 0.0305 0.102 Uiso 0.3 1 calc R U P O 3
S1M S 0.65865(16) 0.50515(14) 0.07266(7) 0.0764(8) Uani 1 1 d D U . . .
F1M F 0.6165(4) 0.4946(5) 0.00478(19) 0.111(2) Uani 1 1 d D U . . .
F2M F 0.6184(4) 0.3882(4) 0.0329(3) 0.139(3) Uani 1 1 d D U . . .
F3M F 0.5527(4) 0.4741(5) 0.0389(2) 0.112(2) Uani 1 1 d D U . . .
O1M O 0.6397(4) 0.5850(4) 0.07161(19) 0.078(2) Uani 1 1 d D U . . .
O2M O 0.7170(4) 0.4917(4) 0.0630(2) 0.082(2) Uani 1 1 d D U . . .
O3M O 0.6448(5) 0.4637(5) 0.1029(2) 0.110(3) Uani 1 1 d D U . . .
C1M C 0.6095(6) 0.4634(6) 0.0353(3) 0.096(3) Uani 1 1 d D U . . .
S1N S 0.15538(15) 0.82365(19) 0.10721(8) 0.0607(8) Uani 0.75 1 d D U P . .
F1N F 0.1728(6) 0.7147(6) 0.0618(3) 0.142(4) Uani 0.75 1 d D U P . .
F2N F 0.2469(6) 0.7326(7) 0.1018(4) 0.158(5) Uani 0.75 1 d D U P . .
F3N F 0.2304(6) 0.8136(7) 0.0610(3) 0.128(4) Uani 0.75 1 d D U P . .
O1N O 0.1313(7) 0.7688(8) 0.1280(3) 0.138(5) Uani 0.75 1 d D U P . .
O2N O 0.1145(4) 0.8617(5) 0.0797(2) 0.070(2) Uani 0.75 1 d D U P . .
O3N O 0.1968(3) 0.8757(4) 0.12706(18) 0.0449(17) Uani 0.75 1 d D U P . .
C1N C 0.2036(6) 0.7669(8) 0.0812(4) 0.096(3) Uani 0.75 1 d D U P . .
N1U N 0.1320(10) 0.4053(8) 0.0503(4) 0.170(7) Uani 1 1 d D U . . .
C2U C 0.1270(7) 0.4681(8) 0.0479(4) 0.101(4) Uani 1 1 d D U . . .
C3U C 0.1180(8) 0.5517(8) 0.0469(4) 0.119(5) Uani 1 1 d D U . . .
H3U1 H 0.0760 0.5630 0.0398 0.179 Uiso 1 1 calc R U . . .
H3U2 H 0.1408 0.5747 0.0297 0.179 Uiso 1 1 calc R U . . .
H3U3 H 0.1312 0.5734 0.0706 0.179 Uiso 1 1 calc R U . . .
N1V N 0.4552(8) 0.3454(9) 0.0536(4) 0.159(6) Uani 1 1 d D U . . .
C2V C 0.4634(8) 0.3371(8) 0.0253(4) 0.128(5) Uani 1 1 d D U . . .
C3V C 0.4778(8) 0.3280(8) -0.0105(4) 0.131(6) Uani 1 1 d D U . . .
H3V1 H 0.4422 0.3359 -0.0279 0.196 Uiso 1 1 calc R U . . .
H3V2 H 0.4933 0.2759 -0.0132 0.196 Uiso 1 1 calc R U . . .
H3V3 H 0.5077 0.3662 -0.0145 0.196 Uiso 1 1 calc R U . . .
N1W N 0.7192(7) 0.4075(9) -0.0358(5) 0.124(5) Uani 1 1 d D U . . .
C2W C 0.7422(9) 0.3757(11) -0.0123(5) 0.123(6) Uani 1 1 d D U . . .
C3W C 0.7717(12) 0.3348(12) 0.0191(6) 0.184(9) Uani 1 1 d D U . . .
H3W1 H 0.8039 0.3033 0.0125 0.276 Uiso 1 1 calc R U . . .
H3W2 H 0.7432 0.3014 0.0286 0.276 Uiso 1 1 calc R U . . .
H3W3 H 0.7878 0.3724 0.0373 0.276 Uiso 1 1 calc R U . . .
N1X N 0.9869(5) 0.8185(8) 0.1443(3) 0.107(3) Uani 1 1 d D U . . .
C2X C 1.0211(6) 0.8605(10) 0.1529(4) 0.107(3) Uani 1 1 d D U . . .
C3X C 1.0696(6) 0.9153(9) 0.1632(4) 0.107(3) Uani 1 1 d D U . . .
H3X1 H 1.1073 0.8876 0.1663 0.160 Uiso 1 1 calc R U . . .
H3X2 H 1.0644 0.9404 0.1857 0.160 Uiso 1 1 calc R U . . .
H3X3 H 1.0694 0.9545 0.1446 0.160 Uiso 1 1 calc R U . . .
O1Y O 0.6997(5) 0.5064(6) 0.1730(3) 0.127(4) Uani 1 1 d . U . . .

loop_
_atom_site_aniso_label
_atom_site_aniso_U_11
_atom_site_aniso_U_22
_atom_site_aniso_U_33
_atom_site_aniso_U_23
_atom_site_aniso_U_13
_atom_site_aniso_U_12
Fe1 0.0406(7) 0.0326(6) 0.0357(6) -0.0046(5) -0.0029(5) -0.0004(5)
Fe2 0.0443(7) 0.0409(7) 0.0367(7) 0.0018(6) -0.0074(5) 0.0084(6)
Fe3 0.0471(7) 0.0281(6) 0.0386(7) -0.0060(5) -0.0075(5) 0.0010(5)
Fe4 0.0375(7) 0.0473(8) 0.0422(7) -0.0047(6) -0.0022(5) -0.0080(6)
N1A 0.048(4) 0.038(4) 0.035(3) -0.002(3) -0.005(3) -0.003(3)
N8A 0.044(4) 0.035(4) 0.036(3) -0.004(3) -0.002(3) 0.005(3)
N15A 0.046(4) 0.048(4) 0.032(3) 0.000(3) -0.005(3) 0.012(3)
N22A 0.053(4) 0.046(4) 0.036(4) 0.003(3) -0.008(3) 0.007(3)
C2A 0.087(7) 0.037(5) 0.042(5) -0.001(4) -0.006(5) -0.003(5)
C3A 0.117(9) 0.051(6) 0.043(5) -0.012(4) -0.017(5) -0.020(6)
C4A 0.157(12) 0.063(7) 0.044(6) -0.025(5) -0.002(6) -0.041(7)
C5A 0.108(8) 0.044(5) 0.041(5) -0.015(4) 0.001(5) -0.021(5)
C6A 0.063(6) 0.039(5) 0.049(5) -0.013(4) 0.000(4) -0.002(4)
C7A 0.054(5) 0.034(4) 0.037(4) 0.000(3) -0.002(4) 0.003(4)
C9A 0.053(5) 0.025(4) 0.033(4) -0.003(3) -0.003(4) 0.004(4)
C10A 0.046(5) 0.034(4) 0.048(5) -0.006(4) 0.000(4) 0.004(4)
C11A 0.050(5) 0.039(5) 0.047(5) -0.003(4) -0.011(4) 0.005(4)
C12A 0.046(5) 0.040(5) 0.034(4) 0.002(3) -0.003(3) 0.008(4)
C13A 0.048(5) 0.043(5) 0.040(4) 0.003(4) -0.001(4) 0.010(4)
C14A 0.050(5) 0.038(4) 0.036(4) -0.005(3) -0.010(4) 0.002(4)
C16A 0.050(5) 0.040(5) 0.046(5) 0.003(4) -0.008(4) 0.011(4)
C17A 0.050(5) 0.050(5) 0.034(4) 0.007(4) -0.004(4) 0.011(4)
C18A 0.062(6) 0.051(6) 0.053(5) 0.005(4) -0.007(4) 0.002(5)
C19A 0.071(7) 0.056(6) 0.052(5) 0.020(5) -0.005(5) -0.004(5)
C20A 0.086(8) 0.063(6) 0.046(5) 0.008(5) -0.006(5) -0.002(6)
C21A 0.075(7) 0.052(6) 0.038(5) 0.005(4) -0.010(4) -0.003(5)
N1B 0.049(4) 0.046(4) 0.039(4) -0.001(3) -0.011(3) 0.008(3)
N8B 0.040(4) 0.042(4) 0.041(4) -0.003(3) -0.010(3) 0.010(3)
N15B 0.043(4) 0.029(3) 0.041(4) -0.002(3) -0.006(3) -0.004(3)
N22B 0.062(5) 0.029(4) 0.043(4) -0.003(3) -0.004(3) 0.004(3)
C2B 0.051(5) 0.048(5) 0.053(5) 0.011(4) -0.010(4) 0.017(4)
C3B 0.062(6) 0.045(5) 0.062(6) -0.010(5) -0.014(5) 0.016(5)
C4B 0.054(6) 0.061(6) 0.069(6) -0.011(5) -0.016(5) 0.024(5)
C5B 0.046(5) 0.048(5) 0.061(6) -0.001(4) -0.011(4) 0.007(4)
C6B 0.046(5) 0.035(4) 0.044(4) -0.005(4) -0.014(4) 0.007(4)
C7B 0.047(5) 0.042(5) 0.046(5) -0.005(4) -0.002(4) 0.001(4)
C9B 0.041(4) 0.029(4) 0.040(4) -0.006(3) -0.008(3) 0.000(3)
C10B 0.044(5) 0.033(4) 0.039(4) 0.001(3) -0.011(3) -0.003(4)
C11B 0.044(5) 0.026(4) 0.042(4) -0.007(3) -0.010(3) -0.004(3)
C12B 0.034(4) 0.028(4) 0.047(4) -0.006(3) -0.008(3) -0.001(3)
C13B 0.043(5) 0.039(4) 0.040(4) -0.006(4) -0.003(3) 0.000(4)
C14B 0.044(5) 0.038(4) 0.047(5) -0.007(4) -0.006(4) 0.002(4)
C16B 0.046(5) 0.032(4) 0.048(5) -0.005(4) -0.005(4) -0.003(4)
C17B 0.069(6) 0.027(4) 0.047(5) -0.006(4) 0.002(4) -0.008(4)
C18B 0.084(7) 0.041(5) 0.077(7) 0.002(5) 0.021(6) -0.005(5)
C19B 0.116(11) 0.049(6) 0.077(7) 0.011(5) 0.026(7) -0.012(7)
C20B 0.108(10) 0.037(5) 0.068(7) 0.008(5) 0.007(6) -0.002(6)
C21B 0.073(7) 0.041(5) 0.056(5) -0.005(4) -0.009(5) 0.002(5)
N1C 0.048(4) 0.028(3) 0.049(4) -0.002(3) -0.008(3) 0.004(3)
N8C 0.040(4) 0.033(3) 0.040(4) -0.009(3) -0.006(3) 0.005(3)
N15C 0.038(4) 0.042(4) 0.038(4) -0.002(3) -0.002(3) 0.001(3)
N22C 0.041(4) 0.054(4) 0.048(4) -0.005(3) 0.002(3) -0.009(3)
C2C 0.053(5) 0.028(4) 0.064(6) -0.008(4) -0.010(4) -0.006(4)
C3C 0.054(5) 0.037(5) 0.060(6) -0.019(4) -0.007(4) -0.005(4)
C4C 0.058(6) 0.061(6) 0.062(6) -0.030(5) -0.008(5) -0.007(5)
C5C 0.061(6) 0.056(6) 0.047(5) -0.016(4) -0.001(4) -0.004(5)
C6C 0.044(5) 0.044(5) 0.040(4) -0.008(4) -0.002(4) 0.003(4)
C7C 0.047(5) 0.042(5) 0.042(4) -0.009(4) 0.000(4) 0.004(4)
C9C 0.037(4) 0.039(4) 0.040(4) -0.004(4) 0.000(3) -0.002(4)
C10C 0.041(5) 0.039(5) 0.045(4) -0.002(4) -0.008(4) -0.002(4)
C11C 0.047(5) 0.044(5) 0.046(5) 0.005(4) -0.004(4) 0.005(4)
C12C 0.044(4) 0.031(4) 0.032(4) -0.002(3) -0.005(3) 0.002(3)
C13C 0.037(4) 0.045(5) 0.038(4) -0.010(4) 0.000(3) -0.004(4)
C14C 0.046(5) 0.041(5) 0.039(4) 0.001(4) 0.000(4) 0.000(4)
C16C 0.047(5) 0.047(5) 0.041(5) -0.005(4) -0.005(4) 0.004(4)
C17C 0.042(5) 0.043(5) 0.050(5) 0.003(4) 0.003(4) -0.005(4)
C18C 0.053(6) 0.084(8) 0.054(6) 0.000(5) 0.000(4) -0.008(5)
C19C 0.073(7) 0.068(7) 0.072(7) 0.018(6) 0.017(6) -0.015(6)
C20C 0.071(7) 0.066(7) 0.063(6) 0.001(5) 0.013(5) -0.019(5)
C21C 0.056(6) 0.064(6) 0.061(6) -0.010(5) 0.003(5) -0.027(5)
N1D 0.036(4) 0.066(5) 0.047(4) -0.003(4) -0.003(3) -0.007(3)
N8D 0.033(4) 0.049(4) 0.039(3) -0.008(3) -0.003(3) -0.004(3)
N15D 0.046(4) 0.038(4) 0.031(3) -0.003(3) -0.003(3) -0.011(3)
N22D 0.046(4) 0.043(4) 0.045(4) -0.008(3) 0.007(3) -0.008(3)
C2D 0.042(5) 0.079(7) 0.054(5) -0.003(5) 0.001(4) -0.010(5)
C3D 0.037(5) 0.122(10) 0.071(7) -0.005(7) 0.005(5) -0.001(6)
C4D 0.039(6) 0.106(9) 0.074(7) 0.002(7) -0.004(5) 0.009(6)
C5D 0.044(5) 0.083(7) 0.058(6) -0.001(5) -0.007(4) 0.014(5)
C6D 0.040(5) 0.058(6) 0.048(5) -0.005(4) -0.003(4) -0.006(4)
C7D 0.040(5) 0.050(5) 0.041(4) -0.006(4) -0.002(4) -0.005(4)
C9D 0.035(4) 0.042(5) 0.036(4) -0.005(3) 0.000(3) -0.009(4)
C10D 0.046(5) 0.040(5) 0.037(4) -0.007(4) -0.002(4) 0.002(4)
C11D 0.041(4) 0.035(4) 0.042(4) 0.003(3) 0.000(3) -0.001(4)
C12D 0.038(4) 0.045(5) 0.031(4) -0.005(3) -0.003(3) 0.000(4)
C13D 0.040(4) 0.046(5) 0.038(4) -0.001(4) 0.002(3) -0.005(4)
C14D 0.047(5) 0.036(4) 0.042(4) 0.005(4) -0.001(4) -0.001(4)
C16D 0.051(5) 0.044(5) 0.045(5) 0.003(4) 0.001(4) 0.006(4)
C17D 0.046(5) 0.045(5) 0.053(5) 0.011(4) 0.000(4) 0.005(4)
C18D 0.066(7) 0.067(7) 0.059(6) 0.021(5) 0.008(5) 0.012(5)
C19D 0.086(8) 0.062(7) 0.079(7) 0.026(6) 0.007(6) -0.006(6)
C20D 0.061(7) 0.091(8) 0.071(7) 0.013(6) 0.015(5) -0.018(6)
C21D 0.054(6) 0.066(6) 0.049(5) 0.009(5) 0.006(4) -0.001(5)
N1E 0.049(4) 0.051(4) 0.043(4) -0.003(3) -0.001(3) 0.006(3)
N8E 0.041(4) 0.041(4) 0.037(3) 0.001(3) -0.005(3) 0.006(3)
N15E 0.051(4) 0.032(3) 0.037(3) -0.005(3) -0.003(3) 0.001(3)
N22E 0.056(4) 0.032(4) 0.049(4) -0.008(3) -0.009(3) 0.002(3)
C2E 0.059(6) 0.067(6) 0.054(5) -0.021(5) 0.002(4) 0.015(5)
C3E 0.067(7) 0.100(9) 0.076(7) -0.021(7) 0.014(6) 0.033(7)
C4E 0.047(6) 0.135(12) 0.080(8) -0.009(8) 0.002(6) 0.017(7)
C5E 0.042(5) 0.082(7) 0.068(6) -0.007(6) 0.006(5) -0.002(5)
C6E 0.047(5) 0.051(5) 0.047(5) -0.006(4) 0.006(4) -0.003(4)
C7E 0.047(5) 0.048(5) 0.044(5) -0.005(4) -0.004(4) -0.010(4)
C9E 0.048(5) 0.029(4) 0.043(4) -0.007(3) -0.005(4) 0.001(4)
C10E 0.044(5) 0.038(4) 0.041(4) -0.005(4) -0.003(4) 0.001(4)
C11E 0.047(5) 0.034(4) 0.041(4) -0.003(3) -0.003(4) 0.000(4)
C12E 0.048(5) 0.042(5) 0.038(4) -0.012(4) -0.005(4) -0.002(4)
C13E 0.072(6) 0.034(5) 0.046(5) 0.000(4) 0.009(4) -0.001(4)
C14E 0.064(6) 0.039(5) 0.050(5) -0.002(4) 0.013(4) -0.005(4)
C16E 0.065(6) 0.039(5) 0.041(5) -0.003(4) -0.006(4) 0.003(4)
C17E 0.051(5) 0.033(4) 0.051(5) 0.001(4) -0.009(4) -0.001(4)
C18E 0.066(6) 0.059(6) 0.052(5) 0.002(5) -0.014(5) 0.007(5)
C19E 0.064(6) 0.049(6) 0.081(7) 0.000(5) -0.016(5) 0.018(5)
C20E 0.071(7) 0.063(6) 0.068(6) -0.014(5) -0.008(5) 0.021(5)
C21E 0.058(6) 0.048(5) 0.055(5) -0.006(4) -0.011(4) 0.010(5)
N1F 0.054(4) 0.031(4) 0.043(4) 0.001(3) -0.007(3) 0.003(3)
N8F 0.049(4) 0.043(4) 0.046(4) 0.003(3) -0.008(3) 0.006(3)
N15F 0.044(4) 0.045(4) 0.041(4) -0.003(3) 0.002(3) -0.009(3)
N22F 0.048(4) 0.059(5) 0.046(4) -0.007(4) -0.002(3) -0.025(4)
C2F 0.053(5) 0.051(5) 0.050(5) -0.004(4) -0.006(4) 0.001(4)
C3F 0.066(7) 0.079(7) 0.060(6) -0.017(6) -0.014(5) -0.006(6)
C4F 0.077(8) 0.100(9) 0.068(7) -0.042(7) 0.003(6) -0.014(7)
C5F 0.068(7) 0.090(8) 0.067(7) -0.030(6) 0.003(5) 0.005(6)
C6F 0.058(6) 0.054(5) 0.045(5) -0.006(4) -0.004(4) 0.010(5)
C7F 0.059(6) 0.042(5) 0.050(5) -0.009(4) -0.001(4) 0.010(4)
C9F 0.045(5) 0.046(5) 0.050(5) -0.001(4) -0.009(4) 0.012(4)
C10F 0.045(5) 0.043(5) 0.044(5) -0.002(4) -0.007(4) -0.001(4)
C11F 0.045(5) 0.029(4) 0.039(4) 0.005(3) -0.007(3) 0.006(4)
C12F 0.032(4) 0.044(5) 0.049(5) -0.003(4) -0.001(3) 0.002(4)
C13F 0.047(5) 0.045(5) 0.061(6) 0.010(4) -0.003(4) 0.003(4)
C14F 0.055(5) 0.040(5) 0.055(5) 0.016(4) -0.001(4) 0.001(4)
C16F 0.060(6) 0.042(5) 0.051(5) -0.001(4) 0.005(4) -0.010(4)
C17F 0.070(6) 0.053(6) 0.052(5) -0.009(4) 0.006(5) -0.020(5)
C18F 0.114(9) 0.048(6) 0.058(6) -0.014(5) 0.004(6) -0.032(6)
C19F 0.124(11) 0.059(7) 0.071(7) -0.013(6) -0.004(7) -0.027(8)
C20F 0.084(9) 0.122(12) 0.063(7) -0.023(7) -0.006(6) -0.066(9)
C21F 0.064(6) 0.080(7) 0.056(6) -0.009(5) -0.005(5) -0.032(6)
S1G 0.094(5) 0.073(5) 0.080(4) -0.003(4) -0.005(4) 0.011(4)
F1G 0.105(7) 0.162(12) 0.137(10) -0.020(9) 0.009(6) -0.004(7)
F2G 0.128(10) 0.146(10) 0.104(7) -0.027(7) 0.037(6) -0.015(8)
F3G 0.132(9) 0.109(7) 0.092(8) 0.000(6) 0.013(7) 0.000(6)
O1G 0.096(6) 0.096(9) 0.096(8) -0.004(7) -0.005(6) -0.001(6)
O2G 0.146(11) 0.088(7) 0.172(12) -0.002(7) 0.015(10) 0.025(7)
O3G 0.093(10) 0.090(10) 0.070(6) 0.000(6) 0.009(6) -0.013(9)
C1G 0.104(7) 0.105(7) 0.094(6) -0.005(5) 0.012(5) 0.001(6)
S2G 0.080(5) 0.053(4) 0.099(5) -0.008(4) 0.016(4) 0.002(4)
F4G 0.128(8) 0.117(11) 0.124(11) -0.001(9) -0.007(7) 0.019(8)
F5G 0.169(14) 0.156(11) 0.134(10) -0.016(8) 0.003(9) 0.024(10)
F6G 0.177(11) 0.158(11) 0.160(13) 0.028(10) 0.025(10) -0.003(10)
O4G 0.088(9) 0.063(7) 0.100(10) -0.013(7) 0.006(7) -0.019(7)
O5G 0.083(7) 0.090(10) 0.131(11) 0.007(9) 0.026(7) 0.005(6)
O6G 0.088(11) 0.058(8) 0.117(11) -0.018(8) 0.004(9) 0.000(8)
C2G 0.122(8) 0.114(8) 0.112(7) 0.007(6) 0.007(6) 0.016(6)
S1H 0.084(2) 0.058(2) 0.0490(18) -0.0059(15) -0.0128(17) 0.0097(18)
F1H 0.202(11) 0.102(7) 0.101(6) 0.000(5) 0.016(6) -0.041(8)
F2H 0.193(10) 0.081(6) 0.135(8) -0.031(6) 0.017(7) -0.034(6)
F3H 0.139(7) 0.088(6) 0.077(7) -0.005(5) -0.011(5) -0.037(5)
O1H 0.095(8) 0.059(5) 0.067(6) -0.011(5) -0.002(5) -0.001(5)
O2H 0.105(6) 0.097(8) 0.058(6) 0.001(5) -0.016(5) 0.017(5)
O3H 0.098(8) 0.079(7) 0.050(4) 0.000(4) -0.019(4) -0.004(6)
C1H 0.132(6) 0.067(6) 0.084(6) -0.010(5) -0.005(5) -0.019(5)
S2H 0.125(7) 0.108(6) 0.093(6) 0.002(5) 0.003(6) -0.004(6)
F4H 0.151(14) 0.086(11) 0.100(9) 0.005(8) 0.002(9) 0.009(10)
F5H 0.179(13) 0.128(11) 0.126(12) 0.020(10) 0.016(11) -0.009(10)
F6H 0.154(10) 0.103(13) 0.101(12) 0.007(10) -0.014(9) 0.002(9)
O4H 0.113(14) 0.092(12) 0.081(9) 0.004(8) -0.007(9) 0.010(11)
O5H 0.123(9) 0.107(13) 0.087(14) -0.022(11) 0.003(8) -0.010(8)
O6H 0.132(15) 0.099(12) 0.085(10) 0.003(9) -0.003(10) -0.006(11)
C2H 0.135(8) 0.097(7) 0.089(8) 0.000(6) -0.003(7) 0.001(7)
S1I 0.060(4) 0.039(3) 0.058(3) -0.010(2) -0.002(3) -0.005(3)
F1I 0.088(10) 0.043(5) 0.079(11) -0.008(5) 0.008(8) 0.003(5)
F2I 0.105(10) 0.068(9) 0.067(6) -0.004(6) 0.015(6) 0.007(7)
F3I 0.071(5) 0.058(6) 0.091(7) -0.003(6) 0.014(5) 0.005(5)
O1I 0.069(10) 0.035(5) 0.076(10) -0.013(5) 0.010(8) -0.004(5)
O2I 0.073(8) 0.052(7) 0.052(5) -0.012(5) 0.003(5) 0.001(6)
O3I 0.060(5) 0.056(7) 0.083(8) 0.000(6) -0.001(5) -0.006(5)
C1I 0.074(6) 0.043(5) 0.064(6) -0.007(4) 0.009(5) -0.001(5)
S2I 0.081(5) 0.057(4) 0.074(4) -0.009(3) 0.004(4) -0.010(4)
F4I 0.084(9) 0.057(6) 0.076(10) -0.010(5) -0.006(7) -0.020(5)
F5I 0.107(10) 0.080(10) 0.077(7) -0.004(7) 0.014(7) -0.020(8)
F6I 0.088(6) 0.094(8) 0.097(8) 0.011(7) -0.006(5) -0.017(5)
O4I 0.071(10) 0.054(6) 0.088(11) -0.004(6) -0.002(8) -0.015(6)
O5I 0.092(9) 0.065(8) 0.084(8) 0.004(7) 0.016(7) -0.005(7)
O6I 0.078(6) 0.072(8) 0.093(9) -0.005(7) -0.003(6) -0.013(5)
C2I 0.082(6) 0.054(6) 0.074(6) -0.002(5) 0.006(5) -0.014(5)
S1J 0.087(4) 0.098(5) 0.049(4) -0.012(3) 0.008(3) -0.015(4)
F1J 0.117(10) 0.162(11) 0.067(8) -0.021(7) -0.001(7) -0.039(8)
F2J 0.101(7) 0.198(13) 0.077(9) -0.028(9) 0.008(7) -0.043(8)
F3J 0.126(12) 0.177(10) 0.114(10) -0.043(8) 0.028(9) -0.034(8)
O1J 0.120(12) 0.101(8) 0.069(9) -0.017(6) 0.010(8) -0.019(7)
O2J 0.087(7) 0.096(11) 0.063(8) -0.006(8) 0.001(6) -0.015(7)
O3J 0.108(13) 0.106(9) 0.050(8) -0.008(6) -0.006(8) -0.003(8)
C1J 0.094(7) 0.153(9) 0.066(7) -0.020(6) 0.008(5) -0.029(6)
S2J 0.099(6) 0.151(9) 0.065(6) 0.001(6) -0.006(5) -0.032(7)
F4J 0.130(13) 0.156(12) 0.088(12) -0.016(9) 0.009(10) -0.039(10)
F5J 0.114(11) 0.186(15) 0.105(11) -0.032(11) 0.004(9) -0.040(11)
F6J 0.122(12) 0.159(12) 0.105(10) -0.021(9) 0.025(9) -0.048(10)
O4J 0.102(13) 0.148(13) 0.076(12) -0.002(10) -0.003(10) -0.014(10)
O5J 0.091(11) 0.146(15) 0.072(11) -0.009(11) -0.001(9) -0.020(11)
O6J 0.112(12) 0.143(12) 0.076(11) 0.001(10) 0.003(10) -0.023(9)
C2J 0.104(8) 0.151(10) 0.083(8) -0.014(7) 0.006(6) -0.037(7)
S3J 0.087(6) 0.085(6) 0.074(5) 0.009(5) 0.010(5) -0.021(5)
F7J 0.140(14) 0.092(10) 0.111(14) 0.005(8) 0.001(11) -0.011(9)
F8J 0.124(11) 0.083(12) 0.099(13) 0.020(10) -0.018(9) -0.012(9)
F9J 0.137(12) 0.092(14) 0.091(11) 0.006(10) 0.006(9) -0.021(10)
O7J 0.048(8) 0.079(11) 0.046(8) 0.003(7) -0.015(6) -0.027(8)
O8J 0.103(11) 0.095(8) 0.101(11) 0.001(7) 0.012(9) -0.014(7)
O9J 0.082(9) 0.083(10) 0.084(11) -0.001(9) 0.017(8) -0.020(8)
C3J 0.117(9) 0.091(9) 0.083(8) 0.007(7) -0.002(7) -0.016(7)
N1S 0.096(10) 0.120(11) 0.164(14) -0.031(10) -0.014(9) 0.011(8)
C2S 0.097(9) 0.101(9) 0.104(9) -0.004(8) 0.006(7) -0.001(7)
C3S 0.129(12) 0.120(12) 0.103(11) -0.006(10) 0.009(10) -0.018(10)
S1K 0.111(5) 0.078(5) 0.067(3) 0.005(3) 0.019(3) 0.030(4)
F1K 0.123(10) 0.096(10) 0.120(9) -0.010(8) 0.040(8) 0.011(8)
F2K 0.157(11) 0.091(7) 0.163(12) -0.015(7) 0.051(9) 0.017(7)
F3K 0.150(9) 0.087(8) 0.095(7) -0.016(6) 0.030(6) 0.005(7)
O1K 0.127(10) 0.109(12) 0.084(8) 0.001(7) 0.007(7) 0.047(9)
O2K 0.112(11) 0.082(7) 0.065(8) -0.002(6) 0.007(8) 0.023(7)
O3K 0.126(11) 0.106(10) 0.079(7) -0.003(7) 0.029(7) 0.031(9)
C1K 0.130(7) 0.088(7) 0.107(7) -0.011(6) 0.037(6) 0.017(6)
S2K 0.147(6) 0.087(5) 0.094(5) 0.011(4) 0.044(4) 0.027(4)
F4K 0.104(9) 0.077(8) 0.080(7) -0.015(6) 0.037(7) -0.003(7)
F5K 0.156(9) 0.107(10) 0.138(10) -0.032(8) 0.014(7) 0.021(7)
F6K 0.139(10) 0.080(7) 0.079(8) -0.008(6) 0.044(7) 0.011(6)
O4K 0.172(13) 0.102(10) 0.102(7) -0.001(7) 0.040(7) 0.035(9)
O5K 0.155(9) 0.122(13) 0.126(11) -0.006(10) 0.013(8) 0.047(8)
O6K 0.142(13) 0.086(7) 0.114(12) 0.007(7) 0.035(10) 0.027(7)
C2K 0.151(8) 0.086(7) 0.088(7) -0.015(6) 0.039(6) 0.015(6)
S1L 0.069(3) 0.106(4) 0.067(3) 0.011(3) 0.014(2) 0.014(3)
F1L 0.108(8) 0.171(11) 0.114(8) 0.018(7) 0.012(6) 0.057(8)
F2L 0.124(9) 0.129(10) 0.122(8) 0.022(7) 0.038(7) 0.038(8)
F3L 0.165(10) 0.130(8) 0.145(10) 0.020(7) 0.020(8) 0.019(7)
O1L 0.097(9) 0.147(11) 0.086(7) 0.024(7) 0.021(6) 0.015(8)
O2L 0.116(9) 0.125(8) 0.123(10) 0.006(7) 0.033(8) 0.001(7)
O3L 0.103(8) 0.131(11) 0.073(6) 0.011(7) 0.013(6) 0.029(7)
C1L 0.107(7) 0.128(8) 0.100(7) 0.024(6) 0.022(6) 0.031(6)
S2L 0.111(8) 0.130(9) 0.098(8) 0.029(7) 0.020(7) 0.021(7)
F4L 0.120(15) 0.139(14) 0.101(11) 0.018(10) 0.018(10) 0.021(12)
F5L 0.108(15) 0.140(12) 0.104(12) 0.021(11) 0.018(11) 0.025(11)
F6L 0.112(10) 0.144(14) 0.104(15) 0.019(13) 0.015(10) 0.017(10)
O4L 0.111(11) 0.129(15) 0.106(14) 0.036(12) 0.014(10) 0.025(11)
O5L 0.119(16) 0.132(16) 0.102(10) 0.029(10) 0.023(10) 0.025(14)
O6L 0.120(15) 0.136(12) 0.104(14) 0.033(11) 0.020(12) 0.021(11)
C2L 0.105(9) 0.133(9) 0.096(9) 0.019(8) 0.014(8) 0.021(8)
N1T 0.066(16) 0.078(13) 0.090(17) 0.014(12) 0.015(14) -0.007(12)
C2T 0.072(18) 0.077(13) 0.052(15) 0.019(12) 0.016(14) -0.010(12)
C3T 0.074(19) 0.074(14) 0.052(16) 0.031(12) -0.005(15) -0.008(13)
S1M 0.114(2) 0.0413(13) 0.0664(16) 0.0035(11) -0.0111(15) -0.0182(14)
F1M 0.122(6) 0.120(6) 0.081(4) -0.028(4) -0.015(4) -0.022(4)
F2M 0.163(7) 0.068(4) 0.179(8) -0.039(4) 0.000(6) -0.019(4)
F3M 0.116(5) 0.103(5) 0.109(5) -0.045(4) -0.006(4) -0.034(4)
O1M 0.111(5) 0.042(3) 0.073(4) -0.009(3) -0.014(4) -0.019(3)
O2M 0.106(5) 0.049(4) 0.083(5) 0.014(4) -0.010(4) -0.006(4)
O3M 0.142(7) 0.092(6) 0.089(5) 0.029(4) -0.001(5) -0.021(5)
C1M 0.116(6) 0.073(5) 0.093(5) -0.025(4) -0.008(5) -0.021(5)
S1N 0.0659(19) 0.0580(18) 0.0518(16) 0.0133(14) -0.0124(14) -0.0301(15)
F1N 0.170(9) 0.088(6) 0.152(9) -0.048(6) -0.030(7) 0.013(6)
F2N 0.174(9) 0.112(8) 0.168(9) -0.046(6) -0.038(7) 0.048(7)
F3N 0.148(8) 0.117(7) 0.127(7) -0.042(6) 0.045(6) 0.016(6)
O1N 0.151(10) 0.146(9) 0.111(8) 0.044(7) -0.006(7) -0.084(8)
O2N 0.059(5) 0.079(6) 0.065(5) 0.016(4) -0.021(4) -0.021(4)
O3N 0.032(4) 0.057(4) 0.043(4) -0.008(3) -0.002(3) -0.007(3)
C1N 0.112(7) 0.076(7) 0.091(7) -0.026(5) -0.008(5) 0.006(5)
N1U 0.32(2) 0.097(7) 0.099(9) 0.009(7) 0.053(12) 0.003(9)
C2U 0.145(11) 0.091(7) 0.072(7) 0.005(7) 0.038(8) -0.020(8)
C3U 0.143(13) 0.099(8) 0.107(11) 0.000(7) -0.011(9) -0.024(8)
N1V 0.226(14) 0.116(10) 0.116(8) 0.016(8) -0.042(10) -0.048(10)
C2V 0.188(12) 0.062(8) 0.108(8) 0.019(8) -0.062(10) -0.024(8)
C3V 0.189(14) 0.069(8) 0.109(8) 0.005(7) -0.061(9) -0.032(9)
N1W 0.120(12) 0.109(11) 0.151(13) -0.035(9) 0.045(10) -0.018(9)
C2W 0.137(14) 0.097(12) 0.140(13) -0.039(9) 0.035(10) -0.032(10)
C3W 0.26(2) 0.133(15) 0.155(14) -0.030(11) -0.001(14) -0.013(14)
N1X 0.084(6) 0.145(8) 0.090(5) -0.023(5) 0.011(4) -0.019(5)
C2X 0.084(6) 0.145(8) 0.090(5) -0.023(5) 0.011(4) -0.019(5)
C3X 0.084(6) 0.145(8) 0.090(5) -0.023(5) 0.011(4) -0.019(5)
O1Y 0.142(9) 0.124(8) 0.115(8) -0.026(7) 0.024(7) -0.051(7)

loop_
_atom_type_symbol
_atom_type_description
_atom_type_scat_dispersion_real
_atom_type_scat_dispersion_imag
_atom_type_scat_source
Fe Fe -1.1336 3.1974 'International Tables Vol C Tables 4.2.6.8 and 6.1.1.4'
S S 0.3331 0.5567 'International Tables Vol C Tables 4.2.6.8 and 6.1.1.4'
F F 0.0727 0.0534 'International Tables Vol C Tables 4.2.6.8 and 6.1.1.4'
O O 0.0492 0.0322 'International Tables Vol C Tables 4.2.6.8 and 6.1.1.4'
N N 0.0311 0.0180 'International Tables Vol C Tables 4.2.6.8 and 6.1.1.4'
C C 0.0181 0.0091 'International Tables Vol C Tables 4.2.6.8 and 6.1.1.4'
H H 0.0000 0.0000 'International Tables Vol C Tables 4.2.6.8 and 6.1.1.4'

loop_
_geom_angle_atom_site_label_1
_geom_angle_atom_site_label_2
_geom_angle_atom_site_label_3
_geom_angle
N8E Fe1 N1E 80.7(3)
N8E Fe1 N1A 176.3(3)
N1E Fe1 N1A 95.6(3)
N8E Fe1 N22D 88.5(3)
N1E Fe1 N22D 90.1(3)
N1A Fe1 N22D 91.4(3)
N8E Fe1 N8A 98.4(3)
N1E Fe1 N8A 88.8(3)
N1A Fe1 N8A 81.6(3)
N22D Fe1 N8A 172.7(3)
N8E Fe1 N15D 93.4(3)
N1E Fe1 N15D 169.8(3)
N1A Fe1 N15D 90.2(3)
N22D Fe1 N15D 81.4(3)
N8A Fe1 N15D 100.4(3)
N1F Fe2 N8F 80.9(3)
N1F Fe2 N1B 95.8(3)
N8F Fe2 N1B 176.6(3)
N1F Fe2 N8B 88.4(3)
N8F Fe2 N8B 99.3(3)
N1B Fe2 N8B 81.7(3)
N1F Fe2 N22A 90.2(3)
N8F Fe2 N22A 87.1(3)
N1B Fe2 N22A 91.9(3)
N8B Fe2 N22A 173.2(3)
N1F Fe2 N15A 168.4(3)
N8F Fe2 N15A 91.2(3)
N1B Fe2 N15A 91.8(3)
N8B Fe2 N15A 101.3(3)
N22A Fe2 N15A 80.8(3)
N15E Fe3 N22E 81.3(3)
N15E Fe3 N1C 177.8(3)
N22E Fe3 N1C 96.5(3)
N15E Fe3 N22B 89.1(3)
N22E Fe3 N22B 90.0(3)
N1C Fe3 N22B 90.7(3)
N15E Fe3 N8C 99.1(3)
N22E Fe3 N8C 89.5(3)
N1C Fe3 N8C 81.0(3)
N22B Fe3 N8C 171.6(3)
N15E Fe3 N15B 91.6(3)
N22E Fe3 N15B 169.0(3)
N1C Fe3 N15B 90.6(3)
N22B Fe3 N15B 81.5(3)
N8C Fe3 N15B 99.9(3)
N15F Fe4 N22F 80.8(3)
N15F Fe4 N1D 175.3(3)
N22F Fe4 N1D 94.6(3)
N15F Fe4 N22C 87.7(3)
N22F Fe4 N22C 90.6(3)
N1D Fe4 N22C 91.3(3)
N15F Fe4 N8D 99.5(3)
N22F Fe4 N8D 90.2(3)
N1D Fe4 N8D 81.6(3)
N22C Fe4 N8D 172.9(3)
N15F Fe4 N15C 93.2(3)
N22F Fe4 N15C 170.1(3)
N1D Fe4 N15C 91.2(3)
N22C Fe4 N15C 81.3(3)
N8D Fe4 N15C 98.6(3)
C2A N1A C6A 118.0(7)
C2A N1A Fe1 128.7(6)
C6A N1A Fe1 113.2(5)
C7A N8A C9A 116.5(7)
C7A N8A Fe1 112.2(5)
C9A N8A Fe1 131.2(5)
C16A N15A C12A 115.8(7)
C16A N15A Fe2 112.8(5)
C12A N15A Fe2 131.0(6)
C21A N22A C17A 117.4(8)
C21A N22A Fe2 128.7(6)
C17A N22A Fe2 113.9(5)
N1A C2A C3A 120.9(8)
N1A C2A H2A 119.6
C3A C2A H2A 119.6
C4A C3A C2A 119.7(9)
C4A C3A H3A 120.2
C2A C3A H3A 120.2
C3A C4A C5A 120.6(9)
C3A C4A H4A 119.7
C5A C4A H4A 119.7
C4A C5A C6A 117.3(9)
C4A C5A H5A 121.3
C6A C5A H5A 121.3
N1A C6A C5A 123.5(8)
N1A C6A C7A 114.0(7)
C5A C6A C7A 122.5(8)
N8A C7A C6A 118.9(7)
N8A C7A H7A 120.6
C6A C7A H7A 120.6
C14A C9A C10A 119.7(7)
C14A C9A N8A 117.9(7)
C10A C9A N8A 122.4(8)
C9A C10A C11A 119.9(8)
C9A C10A H10A 120.0
C11A C10A H10A 120.0
C12A C11A C10A 119.8(8)
C12A C11A H11A 120.1
C10A C11A H11A 120.1
C11A C12A C13A 119.7(7)
C11A C12A N15A 122.0(7)
C13A C12A N15A 118.2(8)
C14A C13A C12A 120.7(8)
C14A C13A H13A 119.6
C12A C13A H13A 119.6
C13A C14A C9A 120.1(8)
C13A C14A H14A 119.9
C9A C14A H14A 119.9
N15A C16A C17A 118.7(8)
N15A C16A H16A 120.7
C17A C16A H16A 120.7
N22A C17A C18A 123.1(8)
N22A C17A C16A 113.5(8)
C18A C17A C16A 123.4(8)
C17A C18A C19A 118.7(9)
C17A C18A H18A 120.7
C19A C18A H18A 120.7
C20A C19A C18A 119.3(9)
C20A C19A H19A 120.3
C18A C19A H19A 120.3
C19A C20A C21A 119.1(9)
C19A C20A H20A 120.5
C21A C20A H20A 120.5
N22A C21A C20A 122.4(9)
N22A C21A H21A 118.8
C20A C21A H21A 118.8
C2B N1B C6B 117.8(8)
C2B N1B Fe2 129.0(7)
C6B N1B Fe2 113.1(5)
C7B N8B C9B 113.3(7)
C7B N8B Fe2 113.4(5)
C9B N8B Fe2 133.2(5)
C16B N15B C12B 114.8(7)
C16B N15B Fe3 112.1(5)
C12B N15B Fe3 132.6(5)
C17B N22B C21B 116.3(8)
C17B N22B Fe3 114.2(5)
C21B N22B Fe3 129.5(7)
N1B C2B C3B 122.3(9)
N1B C2B H2B 118.8
C3B C2B H2B 118.8
C2B C3B C4B 120.6(9)
C2B C3B H3B 119.7
C4B C3B H3B 119.7
C3B C4B C5B 118.2(9)
C3B C4B H4B 120.9
C5B C4B H4B 120.9
C4B C5B C6B 118.9(10)
C4B C5B H5B 120.6
C6B C5B H5B 120.6
N1B C6B C5B 122.2(7)
N1B C6B C7B 113.9(8)
C5B C6B C7B 123.9(9)
N8B C7B C6B 117.8(8)
N8B C7B H7B 121.1
C6B C7B H7B 121.1
C14B C9B C10B 120.3(7)
C14B C9B N8B 119.2(7)
C10B C9B N8B 120.5(7)
C9B C10B C11B 120.5(8)
C9B C10B H10B 119.8
C11B C10B H10B 119.8
C12B C11B C10B 118.4(8)
C12B C11B H11B 120.8
C10B C11B H11B 120.8
C13B C12B C11B 121.4(7)
C13B C12B N15B 117.9(7)
C11B C12B N15B 120.7(7)
C12B C13B C14B 119.2(8)
C12B C13B H13B 120.4
C14B C13B H13B 120.4
C9B C14B C13B 120.2(8)
C9B C14B H14B 119.9
C13B C14B H14B 119.9
N15B C16B C17B 118.4(8)
N15B C16B H16B 120.8
C17B C16B H16B 120.8
N22B C17B C18B 123.9(8)
N22B C17B C16B 113.7(8)
C18B C17B C16B 122.3(9)
C19B C18B C17B 118.5(11)
C19B C18B H18B 120.7
C17B C18B H18B 120.7
C20B C19B C18B 118.8(11)
C20B C19B H19B 120.6
C18B C19B H19B 120.6
C21B C20B C19B 120.0(10)
C21B C20B H20B 120.0
C19B C20B H20B 120.0
N22B C21B C20B 122.5(10)
N22B C21B H21B 118.8
C20B C21B H21B 118.8
C2C N1C C6C 116.7(7)
C2C N1C Fe3 129.1(6)
C6C N1C Fe3 114.2(5)
C7C N8C C9C 114.2(7)
C7C N8C Fe3 113.9(6)
C9C N8C Fe3 131.9(5)
C16C N15C C12C 116.0(7)
C16C N15C Fe4 111.6(6)
C12C N15C Fe4 132.1(5)
C21C N22C C17C 117.6(8)
C21C N22C Fe4 130.2(6)
C17C N22C Fe4 112.1(5)
N1C C2C C3C 120.9(9)
N1C C2C H2C 119.6
C3C C2C H2C 119.6
C4C C3C C2C 122.7(9)
C4C C3C H3C 118.7
C2C C3C H3C 118.7
C3C C4C C5C 118.5(8)
C3C C4C H4C 120.8
C5C C4C H4C 120.8
C6C C5C C4C 117.4(9)
C6C C5C H5C 121.3
C4C C5C H5C 121.3
N1C C6C C5C 123.9(8)
N1C C6C C7C 113.5(7)
C5C C6C C7C 122.6(8)
N8C C7C C6C 117.2(8)
N8C C7C H7C 121.4
C6C C7C H7C 121.4
C10C C9C C14C 119.0(7)
C10C C9C N8C 119.3(7)
C14C C9C N8C 121.6(7)
C11C C10C C9C 120.4(7)
C11C C10C H10C 119.8
C9C C10C H10C 119.8
C12C C11C C10C 120.3(8)
C12C C11C H11C 119.8
C10C C11C H11C 119.8
C13C C12C C11C 119.9(7)
C13C C12C N15C 122.7(7)
C11C C12C N15C 117.3(7)
C12C C13C C14C 120.4(7)
C12C C13C H13C 119.8
C14C C13C H13C 119.8
C13C C14C C9C 119.9(8)
C13C C14C H14C 120.0
C9C C14C H14C 120.0
N15C C16C C17C 119.9(8)
N15C C16C H16C 120.0
C17C C16C H16C 120.0
N22C C17C C18C 121.0(8)
N22C C17C C16C 114.9(8)
C18C C17C C16C 123.9(8)
C17C C18C C19C 118.6(9)
C17C C18C H18C 120.7
C19C C18C H18C 120.7
C20C C19C C18C 119.3(10)
C20C C19C H19C 120.3
C18C C19C H19C 120.3
C19C C20C C21C 119.5(10)
C19C C20C H20C 120.2
C21C C20C H20C 120.2
N22C C21C C20C 123.8(9)
N22C C21C H21C 118.1
C20C C21C H21C 118.1
C2D N1D C6D 117.4(8)
C2D N1D Fe4 128.9(7)
C6D N1D Fe4 113.6(6)
C7D N8D C9D 115.7(7)
C7D N8D Fe4 111.6(6)
C9D N8D Fe4 132.6(5)
C16D N15D C12D 114.9(7)
C16D N15D Fe1 111.7(6)
C12D N15D Fe1 133.1(5)
C21D N22D C17D 118.5(8)
C21D N22D Fe1 128.5(6)
C17D N22D Fe1 113.0(6)
N1D C2D C3D 122.2(10)
N1D C2D H2D 118.9
C3D C2D H2D 118.9
C4D C3D C2D 119.6(10)
C4D C3D H3D 120.2
C2D C3D H3D 120.2
C5D C4D C3D 119.4(10)
C5D C4D H4D 120.3
C3D C4D H4D 120.3
C4D C5D C6D 119.7(10)
C4D C5D H5D 120.1
C6D C5D H5D 120.1
N1D C6D C5D 121.5(9)
N1D C6D C7D 113.2(8)
C5D C6D C7D 125.3(9)
N8D C7D C6D 120.0(8)
N8D C7D H7D 120.0
C6D C7D H7D 120.0
C14D C9D C10D 119.6(7)
C14D C9D N8D 121.4(7)
C10D C9D N8D 118.9(7)
C11D C10D C9D 119.5(8)
C11D C10D H10D 120.3
C9D C10D H10D 120.3
C10D C11D C12D 121.4(8)
C10D C11D H11D 119.3
C12D C11D H11D 119.3
C13D C12D C11D 118.4(7)
C13D C12D N15D 122.2(7)
C11D C12D N15D 119.3(7)
C12D C13D C14D 120.6(8)
C12D C13D H13D 119.7
C14D C13D H13D 119.7
C9D C14D C13D 120.4(8)
C9D C14D H14D 119.8
C13D C14D H14D 119.8
N15D C16D C17D 119.1(8)
N15D C16D H16D 120.5
C17D C16D H16D 120.5
N22D C17D C18D 121.8(8)
N22D C17D C16D 114.7(7)
C18D C17D C16D 123.3(8)
C19D C18D C17D 117.9(9)
C19D C18D H18D 121.1
C17D C18D H18D 121.1
C20D C19D C18D 119.7(10)
C20D C19D H19D 120.2
C18D C19D H19D 120.2
C21D C20D C19D 119.5(10)
C21D C20D H20D 120.2
C19D C20D H20D 120.2
N22D C21D C20D 122.6(9)
N22D C21D H21D 118.7
C20D C21D H21D 118.7
C2E N1E C6E 117.3(8)
C2E N1E Fe1 128.6(6)
C6E N1E Fe1 114.1(6)
C7E N8E C9E 118.0(7)
C7E N8E Fe1 116.6(6)
C9E N8E Fe1 123.9(5)
C16E N15E C12E 117.3(7)
C16E N15E Fe3 114.9(6)
C12E N15E Fe3 126.2(5)
C21E N22E C17E 116.5(7)
C21E N22E Fe3 129.8(6)
C17E N22E Fe3 113.4(6)
N1E C2E C3E 121.5(10)
N1E C2E H2E 119.3
C3E C2E H2E 119.3
C2E C3E C4E 120.1(10)
C2E C3E H3E 120.0
C4E C3E H3E 120.0
C5E C4E C3E 118.8(10)
C5E C4E H4E 120.6
C3E C4E H4E 120.6
C4E C5E C6E 119.1(10)
C4E C5E H5E 120.5
C6E C5E H5E 120.5
N1E C6E C5E 123.3(8)
N1E C6E C7E 112.3(7)
C5E C6E C7E 124.4(8)
N8E C7E C6E 115.2(7)
N8E C7E H7E 122.4
C6E C7E H7E 122.4
C14E C9E C10E 119.6(8)
C14E C9E N8E 119.6(8)
C10E C9E N8E 120.8(7)
C11E C10E C9E 119.4(8)
C11E C10E H10E 120.3
C9E C10E H10E 120.3
C10E C11E C12E 120.3(8)
C10E C11E H11E 119.9
C12E C11E H11E 119.9
C13E C12E C11E 119.8(8)
C13E C12E N15E 120.0(8)
C11E C12E N15E 120.2(8)
C12E C13E C14E 120.3(8)
C12E C13E H13E 119.8
C14E C13E H13E 119.8
C13E C14E C9E 120.5(8)
C13E C14E H14E 119.7
C9E C14E H14E 119.7
N15E C16E C17E 116.3(7)
N15E C16E H16E 121.9
C17E C16E H16E 121.9
N22E C17E C18E 123.0(8)
N22E C17E C16E 112.6(7)
C18E C17E C16E 124.4(8)
C19E C18E C17E 118.7(9)
C19E C18E H18E 120.7
C17E C18E H18E 120.7
C18E C19E C20E 119.6(9)
C18E C19E H19E 120.2
C20E C19E H19E 120.2
C21E C20E C19E 117.9(9)
C21E C20E H20E 121.0
C19E C20E H20E 121.0
N22E C21E C20E 124.3(9)
N22E C21E H21E 117.9
C20E C21E H21E 117.9
C2F N1F C6F 118.5(7)
C2F N1F Fe2 128.0(6)
C6F N1F Fe2 113.2(5)
C7F N8F C9F 118.1(8)
C7F N8F Fe2 114.8(6)
C9F N8F Fe2 125.9(6)
C16F N15F C12F 118.3(7)
C16F N15F Fe4 115.1(6)
C12F N15F Fe4 125.1(5)
C17F N22F C21F 118.8(8)
C17F N22F Fe4 113.3(6)
C21F N22F Fe4 127.8(7)
N1F C2F C3F 120.6(9)
N1F C2F H2F 119.7
C3F C2F H2F 119.7
C4F C3F C2F 120.9(10)
C4F C3F H3F 119.5
C2F C3F H3F 119.5
C3F C4F C5F 119.5(10)
C3F C4F H4F 120.3
C5F C4F H4F 120.3
C4F C5F C6F 117.8(10)
C4F C5F H5F 121.1
C6F C5F H5F 121.1
N1F C6F C5F 122.6(9)
N1F C6F C7F 113.3(8)
C5F C6F C7F 124.1(9)
N8F C7F C6F 116.2(8)
N8F C7F H7F 121.9
C6F C7F H7F 121.9
C10F C9F C14F 121.2(8)
C10F C9F N8F 119.3(8)
C14F C9F N8F 119.4(8)
C9F C10F C11F 118.3(8)
C9F C10F H10F 120.9
C11F C10F H10F 120.9
C12F C11F C10F 119.6(7)
C12F C11F H11F 120.2
C10F C11F H11F 120.2
C11F C12F C13F 121.4(7)
C11F C12F N15F 119.7(7)
C13F C12F N15F 118.9(7)
C12F C13F C14F 119.7(8)
C12F C13F H13F 120.1
C14F C13F H13F 120.1
C9F C14F C13F 119.7(8)
C9F C14F H14F 120.1
C13F C14F H14F 120.1
N15F C16F C17F 116.1(9)
N15F C16F H16F 121.9
C17F C16F H16F 121.9
N22F C17F C18F 122.4(9)
N22F C17F C16F 113.3(8)
C18F C17F C16F 124.3(10)
C19F C18F C17F 118.2(12)
C19F C18F H18F 120.9
C17F C18F H18F 120.9
C18F C19F C20F 120.7(11)
C18F C19F H19F 119.7
C20F C19F H19F 119.7
C19F C20F C21F 121.0(11)
C19F C20F H20F 119.5
C21F C20F H20F 119.5
N22F C21F C20F 118.8(12)
N22F C21F H21F 120.6
C20F C21F H21F 120.6
O1G S1G O3G 113.0(13)
O1G S1G O2G 109.2(14)
O3G S1G O2G 117.7(14)
O1G S1G C1G 104.7(11)
O3G S1G C1G 107.3(11)
O2G S1G C1G 103.9(13)
F3G C1G F1G 106.2(16)
F3G C1G F2G 108.9(16)
F1G C1G F2G 109.7(16)
F3G C1G S1G 112.4(13)
F1G C1G S1G 109.1(14)
F2G C1G S1G 110.5(13)
O4G S2G O5G 116.3(15)
O4G S2G O6G 115.5(15)
O5G S2G O6G 111.7(15)
O4G S2G C2G 101.8(13)
O5G S2G C2G 104.0(13)
O6G S2G C2G 105.7(14)
F6G C2G F4G 108(2)
F6G C2G F5G 108(2)
F4G C2G F5G 103.1(18)
F6G C2G S2G 113.8(17)
F4G C2G S2G 112.1(16)
F5G C2G S2G 110.9(16)
O3H S1H O1H 113.6(7)
O3H S1H O2H 113.8(8)
O1H S1H O2H 116.2(7)
O3H S1H C1H 104.3(7)
O1H S1H C1H 105.2(7)
O2H S1H C1H 101.8(8)
F3H C1H F2H 102.4(13)
F3H C1H F1H 109.9(14)
F2H C1H F1H 110.9(13)
F3H C1H S1H 106.8(11)
F2H C1H S1H 113.3(12)
F1H C1H S1H 113.0(11)
O4H S2H O6H 114.4(18)
O4H S2H O5H 118.9(19)
O6H S2H O5H 110.4(19)
O4H S2H C2H 108.2(16)
O6H S2H C2H 101.7(16)
O5H S2H C2H 100.9(17)
F4H C2H F6H 107(2)
F4H C2H F5H 109(2)
F6H C2H F5H 105(2)
F4H C2H S2H 115.6(18)
F6H C2H S2H 104.5(18)
F5H C2H S2H 115(2)
O3I S1I O1I 116.5(11)
O3I S1I O2I 114.0(10)
O1I S1I O2I 112.4(11)
O3I S1I C1I 104.9(9)
O1I S1I C1I 104.7(11)
O2I S1I C1I 102.5(9)
F2I C1I F3I 107.7(17)
F2I C1I F1I 106.5(18)
F3I C1I F1I 104.0(15)
F2I C1I S1I 111.7(15)
F3I C1I S1I 112.7(11)
F1I C1I S1I 113.7(14)
O4I S2I O5I 119.1(14)
O4I S2I O6I 114.3(13)
O5I S2I O6I 113.9(12)
O4I S2I C2I 102.2(12)
O5I S2I C2I 102.4(10)
O6I S2I C2I 101.5(10)
F5I C2I F4I 106.0(19)
F5I C2I F6I 107.0(18)
F4I C2I F6I 105.4(16)
F5I C2I S2I 112.3(16)
F4I C2I S2I 113.0(14)
F6I C2I S2I 112.5(12)
O1J S1J O3J 117.8(12)
O1J S1J O2J 114.5(13)
O3J S1J O2J 110.6(13)
O1J S1J C1J 103.1(11)
O3J S1J C1J 108.5(12)
O2J S1J C1J 100.4(10)
F2J C1J F3J 114.4(19)
F2J C1J F1J 106.6(18)
F3J C1J F1J 103.1(18)
F2J C1J S1J 113.9(14)
F3J C1J S1J 110.2(15)
F1J C1J S1J 107.8(15)
O4J S2J O5J 119(2)
O4J S2J O6J 113(2)
O5J S2J O6J 108.8(19)
O4J S2J C2J 103.4(18)
O5J S2J C2J 114.0(17)
O6J S2J C2J 96.0(16)
F4J C2J F6J 103(2)
F4J C2J F5J 112(2)
F6J C2J F5J 112(2)
F4J C2J S2J 118(2)
F6J C2J S2J 106.4(19)
F5J C2J S2J 104.9(18)
O7J S3J O9J 114.0(15)
O7J S3J O8J 109.1(16)
O9J S3J O8J 112.2(17)
O7J S3J C3J 111.1(14)
O9J S3J C3J 103.2(14)
O8J S3J C3J 106.9(15)
F8J C3J F7J 106(2)
F8J C3J F9J 109(2)
F7J C3J F9J 100(2)
F8J C3J S3J 113.7(18)
F7J C3J S3J 115.7(19)
F9J C3J S3J 111.0(19)
N1S C2S C3S 177(3)
C2S C3S H3S1 109.5
C2S C3S H3S2 109.5
H3S1 C3S H3S2 109.5
C2S C3S H3S3 109.5
H3S1 C3S H3S3 109.5
H3S2 C3S H3S3 109.5
O2K S1K O3K 118.9(11)
O2K S1K O1K 113.7(11)
O3K S1K O1K 112.3(11)
O2K S1K C1K 104.7(11)
O3K S1K C1K 102.7(11)
O1K S1K C1K 101.9(12)
F3K C1K F2K 108.5(17)
F3K C1K F1K 113.9(18)
F2K C1K F1K 105.7(17)
F3K C1K S1K 106.1(14)
F2K C1K S1K 112.3(15)
F1K C1K S1K 110.5(14)
O6K S2K O4K 118.0(13)
O6K S2K O5K 117.4(15)
O4K S2K O5K 113.2(13)
O6K S2K C2K 104.6(11)
O4K S2K C2K 104.5(12)
O5K S2K C2K 94.7(13)
F6K C2K F4K 108.6(15)
F6K C2K F5K 111.8(17)
F4K C2K F5K 107.0(17)
F6K C2K S2K 113.1(13)
F4K C2K S2K 116.0(14)
F5K C2K S2K 99.9(14)
O1L S1L O2L 114.2(11)
O1L S1L O3L 113.5(11)
O2L S1L O3L 119.3(11)
O1L S1L C1L 103.3(10)
O2L S1L C1L 100.3(10)
O3L S1L C1L 103.0(9)
F2L C1L F1L 102.9(16)
F2L C1L F3L 108.2(17)
F1L C1L F3L 111.3(18)
F2L C1L S1L 115.2(14)
F1L C1L S1L 110.9(13)
F3L C1L S1L 108.3(14)
O4L S2L O5L 113(3)
O4L S2L O6L 111(2)
O5L S2L O6L 111(3)
O4L S2L C2L 112(2)
O5L S2L C2L 105(2)
O6L S2L C2L 104(2)
F5L C2L F4L 106(3)
F5L C2L F6L 107(3)
F4L C2L F6L 106(3)
F5L C2L S2L 111(2)
F4L C2L S2L 112(2)
F6L C2L S2L 114(2)
N1T C2T C3T 169(4)
C2T C3T H3T1 109.5
C2T C3T H3T2 109.5
H3T1 C3T H3T2 109.5
C2T C3T H3T3 109.5
H3T1 C3T H3T3 109.5
H3T2 C3T H3T3 109.5
O3M S1M O1M 113.6(6)
O3M S1M O2M 116.4(5)
O1M S1M O2M 115.3(5)
O3M S1M C1M 103.9(6)
O1M S1M C1M 102.1(5)
O2M S1M C1M 102.9(5)
F1M C1M F2M 107.7(11)
F1M C1M F3M 106.3(10)
F2M C1M F3M 107.7(10)
F1M C1M S1M 112.5(8)
F2M C1M S1M 111.1(9)
F3M C1M S1M 111.4(8)
O1N S1N O3N 114.5(7)
O1N S1N O2N 116.6(7)
O3N S1N O2N 113.4(5)
O1N S1N C1N 104.8(9)
O3N S1N C1N 102.2(5)
O2N S1N C1N 103.1(6)
F1N C1N F2N 108.6(13)
F1N C1N F3N 110.9(13)
F2N C1N F3N 104.3(14)
F1N C1N S1N 110.5(11)
F2N C1N S1N 112.1(11)
F3N C1N S1N 110.3(10)
N1U C2U C3U 176.0(18)
C2U C3U H3U1 109.5
C2U C3U H3U2 109.5
H3U1 C3U H3U2 109.5
C2U C3U H3U3 109.5
H3U1 C3U H3U3 109.5
H3U2 C3U H3U3 109.5
N1V C2V C3V 176(2)
C2V C3V H3V1 109.5
C2V C3V H3V2 109.5
H3V1 C3V H3V2 109.5
C2V C3V H3V3 109.5
H3V1 C3V H3V3 109.5
H3V2 C3V H3V3 109.5
N1W C2W C3W 179(3)
C2W C3W H3W1 109.5
C2W C3W H3W2 109.5
H3W1 C3W H3W2 109.5
C2W C3W H3W3 109.5
H3W1 C3W H3W3 109.5
H3W2 C3W H3W3 109.5
N1X C2X C3X 176.7(17)
C2X C3X H3X1 109.5
C2X C3X H3X2 109.5
H3X1 C3X H3X2 109.5
C2X C3X H3X3 109.5
H3X1 C3X H3X3 109.5
H3X2 C3X H3X3 109.5

loop_
_geom_bond_atom_site_label_1
_geom_bond_atom_site_label_2
_geom_bond_distance
Fe1 N8E 1.947(6)
Fe1 N1E 1.970(7)
Fe1 N1A 1.984(6)
Fe1 N22D 1.984(7)
Fe1 N8A 2.014(7)
Fe1 N15D 2.026(7)
Fe2 N1F 1.967(7)
Fe2 N8F 1.968(7)
Fe2 N1B 1.976(7)
Fe2 N8B 1.978(7)
Fe2 N22A 1.985(7)
Fe2 N15A 2.027(7)
Fe3 N15E 1.957(6)
Fe3 N22E 1.959(7)
Fe3 N1C 1.980(7)
Fe3 N22B 1.984(7)
Fe3 N8C 1.998(7)
Fe3 N15B 2.015(7)
Fe4 N15F 1.951(7)
Fe4 N22F 1.970(7)
Fe4 N1D 1.989(7)
Fe4 N22C 1.996(7)
Fe4 N8D 2.009(7)
Fe4 N15C 2.032(6)
N1A C2A 1.342(10)
N1A C6A 1.357(11)
N8A C7A 1.288(10)
N8A C9A 1.435(9)
N15A C16A 1.281(11)
N15A C12A 1.449(10)
N22A C21A 1.337(10)
N22A C17A 1.360(11)
C2A C3A 1.408(12)
C2A H2A 0.9500
C3A C4A 1.362(15)
C3A H3A 0.9500
C4A C5A 1.369(14)
C4A H4A 0.9500
C5A C6A 1.392(12)
C5A H5A 0.9500
C6A C7A 1.433(11)
C7A H7A 0.9500
C9A C14A 1.383(12)
C9A C10A 1.392(11)
C10A C11A 1.400(12)
C10A H10A 0.9500
C11A C12A 1.376(12)
C11A H11A 0.9500
C12A C13A 1.392(11)
C13A C14A 1.372(11)
C13A H13A 0.9500
C14A H14A 0.9500
C16A C17A 1.440(11)
C16A H16A 0.9500
C17A C18A 1.370(13)
C18A C19A 1.379(13)
C18A H18A 0.9500
C19A C20A 1.371(14)
C19A H19A 0.9500
C20A C21A 1.391(14)
C20A H20A 0.9500
C21A H21A 0.9500
N1B C2B 1.335(11)
N1B C6B 1.369(11)
N8B C7B 1.307(10)
N8B C9B 1.462(10)
N15B C16B 1.299(10)
N15B C12B 1.441(10)
N22B C17B 1.340(11)
N22B C21B 1.358(11)
C2B C3B 1.376(13)
C2B H2B 0.9500
C3B C4B 1.378(15)
C3B H3B 0.9500
C4B C5B 1.388(13)
C4B H4B 0.9500
C5B C6B 1.392(12)
C5B H5B 0.9500
C6B C7B 1.418(11)
C7B H7B 0.9500
C9B C14B 1.375(11)
C9B C10B 1.387(11)
C10B C11B 1.412(11)
C10B H10B 0.9500
C11B C12B 1.395(11)
C11B H11B 0.9500
C12B C13B 1.382(11)
C13B C14B 1.411(11)
C13B H13B 0.9500
C14B H14B 0.9500
C16B C17B 1.452(11)
C16B H16B 0.9500
C17B C18B 1.375(13)
C18B C19B 1.371(15)
C18B H18B 0.9500
C19B C20B 1.367(16)
C19B H19B 0.9500
C20B C21B 1.366(15)
C20B H20B 0.9500
C21B H21B 0.9500
N1C C2C 1.360(10)
N1C C6C 1.363(11)
N8C C7C 1.303(10)
N8C C9C 1.434(10)
N15C C16C 1.288(10)
N15C C12C 1.431(10)
N22C C21C 1.332(11)
N22C C17C 1.375(11)
C2C C3C 1.378(12)
C2C H2C 0.9500
C3C C4C 1.336(14)
C3C H3C 0.9500
C4C C5C 1.402(13)
C4C H4C 0.9500
C5C C6C 1.392(11)
C5C H5C 0.9500
C6C C7C 1.442(12)
C7C H7C 0.9500
C9C C10C 1.394(11)
C9C C14C 1.409(11)
C10C C11C 1.389(12)
C10C H10C 0.9500
C11C C12C 1.385(11)
C11C H11C 0.9500
C12C C13C 1.385(11)
C13C C14C 1.392(11)
C13C H13C 0.9500
C14C H14C 0.9500
C16C C17C 1.400(12)
C16C H16C 0.9500
C17C C18C 1.399(13)
C18C C19C 1.411(14)
C18C H18C 0.9500
C19C C20C 1.344(15)
C19C H19C 0.9500
C20C C21C 1.381(14)
C20C H20C 0.9500
C21C H21C 0.9500
N1D C2D 1.330(11)
N1D C6D 1.359(11)
N8D C7D 1.300(10)
N8D C9D 1.434(10)
N15D C16D 1.296(10)
N15D C12D 1.442(10)
N22D C21D 1.336(11)
N22D C17D 1.356(11)
C2D C3D 1.388(14)
C2D H2D 0.9500
C3D C4D 1.354(16)
C3D H3D 0.9500
C4D C5D 1.340(14)
C4D H4D 0.9500
C5D C6D 1.391(13)
C5D H5D 0.9500
C6D C7D 1.425(12)
C7D H7D 0.9500
C9D C14D 1.366(11)
C9D C10D 1.418(11)
C10D C11D 1.359(11)
C10D H10D 0.9500
C11D C12D 1.403(11)
C11D H11D 0.9500
C12D C13D 1.384(11)
C13D C14D 1.392(11)
C13D H13D 0.9500
C14D H14D 0.9500
C16D C17D 1.416(12)
C16D H16D 0.9500
C17D C18D 1.409(12)
C18D C19D 1.380(15)
C18D H18D 0.9500
C19D C20D 1.378(16)
C19D H19D 0.9500
C20D C21D 1.370(14)
C20D H20D 0.9500
C21D H21D 0.9500
N1E C2E 1.348(11)
N1E C6E 1.374(11)
N8E C7E 1.283(10)
N8E C9E 1.449(10)
N15E C16E 1.280(10)
N15E C12E 1.437(10)
N22E C21E 1.342(11)
N22E C17E 1.369(10)
C2E C3E 1.369(14)
C2E H2E 0.9500
C3E C4E 1.413(17)
C3E H3E 0.9500
C4E C5E 1.345(16)
C4E H4E 0.9500
C5E C6E 1.374(13)
C5E H5E 0.9500
C6E C7E 1.464(12)
C7E H7E 0.9500
C9E C14E 1.383(11)
C9E C10E 1.395(12)
C10E C11E 1.376(11)
C10E H10E 0.9500
C11E C12E 1.399(11)
C11E H11E 0.9500
C12E C13E 1.366(12)
C13E C14E 1.377(12)
C13E H13E 0.9500
C14E H14E 0.9500
C16E C17E 1.454(12)
C16E H16E 0.9500
C17E C18E 1.386(12)
C18E C19E 1.375(14)
C18E H18E 0.9500
C19E C20E 1.397(14)
C19E H19E 0.9500
C20E C21E 1.378(13)
C20E H20E 0.9500
C21E H21E 0.9500
N1F C2F 1.352(11)
N1F C6F 1.359(11)
N8F C7F 1.276(11)
N8F C9F 1.444(10)
N15F C16F 1.289(11)
N15F C12F 1.446(10)
N22F C17F 1.362(13)
N22F C21F 1.374(12)
C2F C3F 1.392(13)
C2F H2F 0.9500
C3F C4F 1.359(15)
C3F H3F 0.9500
C4F C5F 1.387(15)
C4F H4F 0.9500
C5F C6F 1.398(13)
C5F H5F 0.9500
C6F C7F 1.449(12)
C7F H7F 0.9500
C9F C10F 1.378(12)
C9F C14F 1.384(12)
C10F C11F 1.432(11)
C10F H10F 0.9500
C11F C12F 1.364(11)
C11F H11F 0.9500
C12F C13F 1.375(12)
C13F C14F 1.391(12)
C13F H13F 0.9500
C14F H14F 0.9500
C16F C17F 1.434(13)
C16F H16F 0.9500
C17F C18F 1.405(13)
C18F C19F 1.350(17)
C18F H18F 0.9500
C19F C20F 1.362(18)
C19F H19F 0.9500
C20F C21F 1.407(16)
C20F H20F 0.9500
C21F H21F 0.9500
S1G O1G 1.442(14)
S1G O3G 1.445(14)
S1G O2G 1.446(15)
S1G C1G 1.781(17)
F1G C1G 1.330(16)
F2G C1G 1.367(16)
F3G C1G 1.326(16)
S2G O4G 1.435(15)
S2G O5G 1.446(16)
S2G O6G 1.464(16)
S2G C2G 1.787(18)
F4G C2G 1.337(18)
F5G C2G 1.351(18)
F6G C2G 1.336(18)
S1H O3H 1.428(9)
S1H O1H 1.440(10)
S1H O2H 1.454(10)
S1H C1H 1.787(14)
F1H C1H 1.336(15)
F2H C1H 1.313(15)
F3H C1H 1.291(15)
S2H O4H 1.385(17)
S2H O6H 1.465(17)
S2H O5H 1.465(18)
S2H C2H 1.792(18)
F4H C2H 1.320(18)
F5H C2H 1.332(19)
F6H C2H 1.321(19)
S1I O3I 1.422(12)
S1I O1I 1.435(14)
S1I O2I 1.458(13)
S1I C1I 1.788(14)
F1I C1I 1.342(16)
F2I C1I 1.333(17)
F3I C1I 1.336(15)
S2I O4I 1.444(15)
S2I O5I 1.452(14)
S2I O6I 1.463(13)
S2I C2I 1.799(15)
F4I C2I 1.332(16)
F5I C2I 1.320(17)
F6I C2I 1.344(16)
S1J O1J 1.435(14)
S1J O3J 1.452(14)
S1J O2J 1.452(14)
S1J C1J 1.752(16)
F1J C1J 1.342(18)
F2J C1J 1.324(17)
F3J C1J 1.335(17)
S2J O4J 1.404(17)
S2J O5J 1.411(17)
S2J O6J 1.506(18)
S2J C2J 1.754(19)
F4J C2J 1.312(19)
F5J C2J 1.332(19)
F6J C2J 1.323(19)
S3J O7J 1.429(16)
S3J O9J 1.444(16)
S3J O8J 1.463(17)
S3J C3J 1.777(18)
F7J C3J 1.337(19)
F8J C3J 1.305(19)
F9J C3J 1.348(19)
N1S C2S 1.131(16)
C2S C3S 1.472(19)
C3S H3S1 0.9800
C3S H3S2 0.9800
C3S H3S3 0.9800
S1K O2K 1.395(13)
S1K O3K 1.428(13)
S1K O1K 1.462(14)
S1K C1K 1.800(17)
F1K C1K 1.360(17)
F2K C1K 1.317(17)
F3K C1K 1.301(17)
S2K O6K 1.403(14)
S2K O4K 1.405(14)
S2K O5K 1.509(16)
S2K C2K 1.798(17)
F4K C2K 1.323(17)
F5K C2K 1.372(17)
F6K C2K 1.318(17)
S1L O1L 1.419(13)
S1L O2L 1.427(14)
S1L O3L 1.429(13)
S1L C1L 1.803(16)
F1L C1L 1.319(17)
F2L C1L 1.309(17)
F3L C1L 1.346(17)
S2L O4L 1.414(19)
S2L O5L 1.454(19)
S2L O6L 1.456(19)
S2L C2L 1.77(2)
F4L C2L 1.33(2)
F5L C2L 1.33(2)
F6L C2L 1.34(2)
N1T C2T 1.12(2)
C2T C3T 1.46(2)
C3T H3T1 0.9800
C3T H3T2 0.9800
C3T H3T3 0.9800
S1M O3M 1.431(8)
S1M O1M 1.448(7)
S1M O2M 1.455(8)
S1M C1M 1.823(11)
F1M C1M 1.311(12)
F2M C1M 1.324(12)
F3M C1M 1.341(12)
S1N O1N 1.398(10)
S1N O3N 1.437(7)
S1N O2N 1.453(8)
S1N C1N 1.867(14)
F1N C1N 1.304(14)
F2N C1N 1.311(14)
F3N C1N 1.324(15)
N1U C2U 1.096(14)
C2U C3U 1.462(16)
C3U H3U1 0.9800
C3U H3U2 0.9800
C3U H3U3 0.9800
N1V C2V 1.128(16)
C2V C3V 1.453(17)
C3V H3V1 0.9800
C3V H3V2 0.9800
C3V H3V3 0.9800
N1W C2W 1.110(16)
C2W C3W 1.466(18)
C3W H3W1 0.9800
C3W H3W2 0.9800
C3W H3W3 0.9800
N1X C2X 1.084(13)
C2X C3X 1.468(15)
C3X H3X1 0.9800
C3X H3X2 0.9800
C3X H3X3 0.9800

loop_
_geom_torsion_atom_site_label_1
_geom_torsion_atom_site_label_2
_geom_torsion_atom_site_label_3
_geom_torsion_atom_site_label_4
_geom_torsion
C6A N1A C2A C3A 0.5(14)
Fe1 N1A C2A C3A -175.7(8)
N1A C2A C3A C4A -1.9(18)
C2A C3A C4A C5A 2(2)
C3A C4A C5A C6A 0(2)
C2A N1A C6A C5A 1.1(14)
Fe1 N1A C6A C5A 177.9(8)
C2A N1A C6A C7A -178.0(8)
Fe1 N1A C6A C7A -1.2(10)
C4A C5A C6A N1A -1.3(17)
C4A C5A C6A C7A 177.8(11)
C9A N8A C7A C6A 177.9(8)
Fe1 N8A C7A C6A -5.1(10)
N1A C6A C7A N8A 4.3(12)
C5A C6A C7A N8A -174.8(9)
C7A N8A C9A C14A -51.7(10)
Fe1 N8A C9A C14A 132.0(7)
C7A N8A C9A C10A 124.9(8)
Fe1 N8A C9A C10A -51.4(10)
C14A C9A C10A C11A -0.6(11)
N8A C9A C10A C11A -177.1(7)
C9A C10A C11A C12A 1.7(12)
C10A C11A C12A C13A -0.7(12)
C10A C11A C12A N15A 177.7(7)
C16A N15A C12A C11A -140.0(8)
Fe2 N15A C12A C11A 48.4(11)
C16A N15A C12A C13A 38.5(10)
Fe2 N15A C12A C13A -133.1(7)
C11A C12A C13A C14A -1.3(12)
N15A C12A C13A C14A -179.8(7)
C12A C13A C14A C9A 2.4(12)
C10A C9A C14A C13A -1.5(12)
N8A C9A C14A C13A 175.2(7)
C12A N15A C16A C17A -173.5(7)
Fe2 N15A C16A C17A -0.3(10)
C21A N22A C17A C18A 4.2(13)
Fe2 N22A C17A C18A -172.3(7)
C21A N22A C17A C16A -177.6(8)
Fe2 N22A C17A C16A 5.9(9)
N15A C16A C17A N22A -3.7(11)
N15A C16A C17A C18A 174.5(8)
N22A C17A C18A C19A -2.2(14)
C16A C17A C18A C19A 179.7(9)
C17A C18A C19A C20A -0.6(15)
C18A C19A C20A C21A 1.4(16)
C17A N22A C21A C20A -3.4(14)
Fe2 N22A C21A C20A 172.5(8)
C19A C20A C21A N22A 0.7(16)
C6B N1B C2B C3B 0.1(12)
Fe2 N1B C2B C3B 176.6(6)
N1B C2B C3B C4B 0.0(14)
C2B C3B C4B C5B 0.2(14)
C3B C4B C5B C6B -0.4(13)
C2B N1B C6B C5B -0.3(11)
Fe2 N1B C6B C5B -177.4(6)
C2B N1B C6B C7B 179.2(7)
Fe2 N1B C6B C7B 2.2(8)
C4B C5B C6B N1B 0.5(13)
C4B C5B C6B C7B -179.0(8)
C9B N8B C7B C6B -177.9(7)
Fe2 N8B C7B C6B 5.1(9)
N1B C6B C7B N8B -4.9(11)
C5B C6B C7B N8B 174.7(8)
C7B N8B C9B C14B 49.8(9)
Fe2 N8B C9B C14B -134.0(7)
C7B N8B C9B C10B -128.6(8)
Fe2 N8B C9B C10B 47.6(10)
C14B C9B C10B C11B -1.7(11)
N8B C9B C10B C11B 176.7(7)
C9B C10B C11B C12B -0.1(11)
C10B C11B C12B C13B -0.1(11)
C10B C11B C12B N15B -177.8(6)
C16B N15B C12B C13B -42.7(9)
Fe3 N15B C12B C13B 129.0(7)
C16B N15B C12B C11B 135.0(8)
Fe3 N15B C12B C11B -53.2(9)
C11B C12B C13B C14B 2.0(11)
N15B C12B C13B C14B 179.7(7)
C10B C9B C14B C13B 3.6(11)
N8B C9B C14B C13B -174.8(7)
C12B C13B C14B C9B -3.8(11)
C12B N15B C16B C17B 170.2(7)
Fe3 N15B C16B C17B -3.2(9)
C21B N22B C17B C18B 0.0(12)
Fe3 N22B C17B C18B -178.4(7)
C21B N22B C17B C16B 178.2(7)
Fe3 N22B C17B C16B -0.2(9)
N15B C16B C17B N22B 2.4(10)
N15B C16B C17B C18B -179.4(8)
N22B C17B C18B C19B -1.0(15)
C16B C17B C18B C19B -179.1(9)
C17B C18B C19B C20B 1.6(16)
C18B C19B C20B C21B -1.1(17)
C17B N22B C21B C20B 0.5(12)
Fe3 N22B C21B C20B 178.6(7)
C19B C20B C21B N22B 0.1(15)
C6C N1C C2C C3C 1.4(12)
Fe3 N1C C2C C3C -174.8(6)
N1C C2C C3C C4C -2.3(14)
C2C C3C C4C C5C 2.1(15)
C3C C4C C5C C6C -1.1(14)
C2C N1C C6C C5C -0.5(12)
Fe3 N1C C6C C5C 176.3(7)
C2C N1C C6C C7C -179.4(7)
Fe3 N1C C6C C7C -2.6(9)
C4C C5C C6C N1C 0.3(13)
C4C C5C C6C C7C 179.1(8)
C9C N8C C7C C6C 178.7(7)
Fe3 N8C C7C C6C -4.3(9)
N1C C6C C7C N8C 4.6(11)
C5C C6C C7C N8C -174.3(8)
C7C N8C C9C C10C -50.4(10)
Fe3 N8C C9C C10C 133.3(7)
C7C N8C C9C C14C 126.9(8)
Fe3 N8C C9C C14C -49.4(11)
C14C C9C C10C C11C -2.5(12)
N8C C9C C10C C11C 174.8(7)
C9C C10C C11C C12C 1.2(13)
C10C C11C C12C C13C 1.0(12)
C10C C11C C12C N15C -178.7(7)
C16C N15C C12C C13C -134.2(8)
Fe4 N15C C12C C13C 53.0(11)
C16C N15C C12C C11C 45.5(10)
Fe4 N15C C12C C11C -127.3(7)
C11C C12C C13C C14C -1.9(12)
N15C C12C C13C C14C 177.8(7)
C12C C13C C14C C9C 0.6(12)
C10C C9C C14C C13C 1.6(12)
N8C C9C C14C C13C -175.7(7)
C12C N15C C16C C17C -171.2(7)
Fe4 N15C C16C C17C 3.0(10)
C21C N22C C17C C18C 4.2(13)
Fe4 N22C C17C C18C -178.9(7)
C21C N22C C17C C16C 179.6(8)
Fe4 N22C C17C C16C -3.5(9)
N15C C16C C17C N22C 0.3(12)
N15C C16C C17C C18C 175.5(9)
N22C C17C C18C C19C -3.3(14)
C16C C17C C18C C19C -178.2(9)
C17C C18C C19C C20C 0.4(16)
C18C C19C C20C C21C 1.5(17)
C17C N22C C21C C20C -2.3(14)
Fe4 N22C C21C C20C -178.6(8)
C19C C20C C21C N22C -0.5(17)
C6D N1D C2D C3D -0.1(14)
Fe4 N1D C2D C3D -177.9(8)
N1D C2D C3D C4D -1.6(17)
C2D C3D C4D C5D 0.7(18)
C3D C4D C5D C6D 1.8(17)
C2D N1D C6D C5D 2.7(13)
Fe4 N1D C6D C5D -179.1(7)
C2D N1D C6D C7D -177.3(8)
Fe4 N1D C6D C7D 0.8(9)
C4D C5D C6D N1D -3.7(15)
C4D C5D C6D C7D 176.4(10)
C9D N8D C7D C6D 178.2(7)
Fe4 N8D C7D C6D 1.1(9)
N1D C6D C7D N8D -1.3(11)
C5D C6D C7D N8D 178.6(8)
C7D N8D C9D C14D -131.4(8)
Fe4 N8D C9D C14D 44.9(10)
C7D N8D C9D C10D 45.8(9)
Fe4 N8D C9D C10D -137.9(6)
C14D C9D C10D C11D 1.4(11)
N8D C9D C10D C11D -175.8(7)
C9D C10D C11D C12D 0.3(11)
C10D C11D C12D C13D -1.9(11)
C10D C11D C12D N15D 179.3(7)
C16D N15D C12D C13D 140.7(8)
Fe1 N15D C12D C13D -46.7(10)
C16D N15D C12D C11D -40.5(9)
Fe1 N15D C12D C11D 132.1(7)
C11D C12D C13D C14D 1.9(11)
N15D C12D C13D C14D -179.3(7)
C10D C9D C14D C13D -1.4(11)
N8D C9D C14D C13D 175.7(7)
C12D C13D C14D C9D -0.2(12)
C12D N15D C16D C17D 172.2(7)
Fe1 N15D C16D C17D -2.0(10)
C21D N22D C17D C18D -2.7(13)
Fe1 N22D C17D C18D 179.0(7)
C21D N22D C17D C16D -178.0(8)
Fe1 N22D C17D C16D 3.7(9)
N15D C16D C17D N22D -1.1(12)
N15D C16D C17D C18D -176.3(9)
N22D C17D C18D C19D 3.2(15)
C16D C17D C18D C19D 178.1(10)
C17D C18D C19D C20D -1.9(17)
C18D C19D C20D C21D 0.3(18)
C17D N22D C21D C20D 1.0(14)
Fe1 N22D C21D C20D 179.0(8)
C19D C20D C21D N22D 0.2(17)
C6E N1E C2E C3E -2.5(14)
Fe1 N1E C2E C3E 174.9(8)
N1E C2E C3E C4E 1.8(18)
C2E C3E C4E C5E -0.2(19)
C3E C4E C5E C6E -0.5(18)
C2E N1E C6E C5E 1.9(13)
Fe1 N1E C6E C5E -175.9(8)
C2E N1E C6E C7E -179.1(8)
Fe1 N1E C6E C7E 3.1(9)
C4E C5E C6E N1E -0.4(16)
C4E C5E C6E C7E -179.3(10)
C9E N8E C7E C6E -177.0(7)
Fe1 N8E C7E C6E -10.4(10)
N1E C6E C7E N8E 4.6(11)
C5E C6E C7E N8E -176.4(9)
C7E N8E C9E C14E 65.6(10)
Fe1 N8E C9E C14E -100.0(8)
C7E N8E C9E C10E -115.6(9)
Fe1 N8E C9E C10E 78.8(8)
C14E C9E C10E C11E -1.2(12)
N8E C9E C10E C11E -179.9(7)
C9E C10E C11E C12E 1.5(11)
C10E C11E C12E C13E -0.4(12)
C10E C11E C12E N15E 179.7(7)
C16E N15E C12E C13E 65.8(11)
Fe3 N15E C12E C13E -99.0(8)
C16E N15E C12E C11E -114.3(9)
Fe3 N15E C12E C11E 80.9(9)
C11E C12E C13E C14E -1.1(13)
N15E C12E C13E C14E 178.8(8)
C12E C13E C14E C9E 1.5(13)
C10E C9E C14E C13E -0.3(13)
N8E C9E C14E C13E 178.4(8)
C12E N15E C16E C17E -176.2(7)
Fe3 N15E C16E C17E -9.7(10)
C21E N22E C17E C18E 2.5(13)
Fe3 N22E C17E C18E -171.5(8)
C21E N22E C17E C16E -178.1(8)
Fe3 N22E C17E C16E 7.9(9)
N15E C16E C17E N22E 1.1(12)
N15E C16E C17E C18E -179.5(9)
N22E C17E C18E C19E -1.8(15)
C16E C17E C18E C19E 178.8(9)
C17E C18E C19E C20E 0.2(16)
C18E C19E C20E C21E 0.6(17)
C17E N22E C21E C20E -1.6(14)
Fe3 N22E C21E C20E 171.2(8)
C19E C20E C21E N22E 0.2(17)
C6F N1F C2F C3F 0.6(13)
Fe2 N1F C2F C3F -173.2(7)
N1F C2F C3F C4F -0.1(17)
C2F C3F C4F C5F -0.3(19)
C3F C4F C5F C6F 0.1(19)
C2F N1F C6F C5F -0.8(14)
Fe2 N1F C6F C5F 173.8(9)
C2F N1F C6F C7F 177.0(8)
Fe2 N1F C6F C7F -8.3(10)
C4F C5F C6F N1F 0.5(17)
C4F C5F C6F C7F -177.1(11)
C9F N8F C7F C6F 177.9(8)
Fe2 N8F C7F C6F 9.9(11)
N1F C6F C7F N8F -1.0(12)
C5F C6F C7F N8F 176.8(10)
C7F N8F C9F C10F 117.9(10)
Fe2 N8F C9F C10F -75.6(10)
C7F N8F C9F C14F -66.1(11)
Fe2 N8F C9F C14F 100.4(9)
C14F C9F C10F C11F 1.8(13)
N8F C9F C10F C11F 177.7(7)
C9F C10F C11F C12F -1.7(12)
C10F C11F C12F C13F 0.7(12)
C10F C11F C12F N15F -179.6(7)
C16F N15F C12F C11F 115.4(9)
Fe4 N15F C12F C11F -79.3(9)
C16F N15F C12F C13F -64.9(11)
Fe4 N15F C12F C13F 100.5(8)
C11F C12F C13F C14F 0.4(13)
N15F C12F C13F C14F -179.3(8)
C10F C9F C14F C13F -0.8(14)
N8F C9F C14F C13F -176.7(8)
C12F C13F C14F C9F -0.3(14)
C12F N15F C16F C17F 176.9(8)
Fe4 N15F C16F C17F 10.1(10)
C21F N22F C17F C18F -2.0(14)
Fe4 N22F C17F C18F 173.6(8)
C21F N22F C17F C16F 177.4(8)
Fe4 N22F C17F C16F -7.0(10)
N15F C16F C17F N22F -1.9(12)
N15F C16F C17F C18F 177.4(9)
N22F C17F C18F C19F 1.4(16)
C16F C17F C18F C19F -177.9(10)
C17F C18F C19F C20F -1.8(18)
C18F C19F C20F C21F 3(2)
C17F N22F C21F C20F 2.8(14)
Fe4 N22F C21F C20F -172.0(8)
C19F C20F C21F N22F -3.3(17)
O1G S1G C1G F3G 62.0(17)
O3G S1G C1G F3G -58.3(18)
O2G S1G C1G F3G 176.5(16)
O1G S1G C1G F1G 179.5(15)
O3G S1G C1G F1G 59.2(18)
O2G S1G C1G F1G -66.1(17)
O1G S1G C1G F2G -59.9(17)
O3G S1G C1G F2G 179.9(16)
O2G S1G C1G F2G 54.6(18)
O4G S2G C2G F6G -170(2)
O5G S2G C2G F6G -49(2)
O6G S2G C2G F6G 69(2)
O4G S2G C2G F4G 67(2)
O5G S2G C2G F4G -171.4(18)
O6G S2G C2G F4G -54(2)
O4G S2G C2G F5G -47(2)
O5G S2G C2G F5G 74(2)
O6G S2G C2G F5G -168.3(19)
O3H S1H C1H F3H -56.6(12)
O1H S1H C1H F3H 63.2(12)
O2H S1H C1H F3H -175.2(11)
O3H S1H C1H F2H 55.4(14)
O1H S1H C1H F2H 175.2(12)
O2H S1H C1H F2H -63.2(13)
O3H S1H C1H F1H -177.5(13)
O1H S1H C1H F1H -57.7(15)
O2H S1H C1H F1H 63.9(14)
O4H S2H C2H F4H -21(3)
O6H S2H C2H F4H -142(3)
O5H S2H C2H F4H 105(3)
O4H S2H C2H F6H 96(2)
O6H S2H C2H F6H -25(2)
O5H S2H C2H F6H -138(2)
O4H S2H C2H F5H -149(2)
O6H S2H C2H F5H 90(3)
O5H S2H C2H F5H -24(3)
O3I S1I C1I F2I -63.6(19)
O1I S1I C1I F2I 60(2)
O2I S1I C1I F2I 177.1(18)
O3I S1I C1I F3I 175.1(12)
O1I S1I C1I F3I -61.8(15)
O2I S1I C1I F3I 55.7(14)
O3I S1I C1I F1I 57.0(16)
O1I S1I C1I F1I -179.9(16)
O2I S1I C1I F1I -62.4(16)
O4I S2I C2I F5I -58(2)
O5I S2I C2I F5I 178.0(19)
O6I S2I C2I F5I 60(2)
O4I S2I C2I F4I -178.0(19)
O5I S2I C2I F4I 58.1(19)
O6I S2I C2I F4I -59.7(18)
O4I S2I C2I F6I 62.8(17)
O5I S2I C2I F6I -61.1(16)
O6I S2I C2I F6I -179.0(13)
O1J S1J C1J F2J 50(2)
O3J S1J C1J F2J -76(2)
O2J S1J C1J F2J 168.2(19)
O1J S1J C1J F3J 179.9(17)
O3J S1J C1J F3J 54.3(19)
O2J S1J C1J F3J -61.7(18)
O1J S1J C1J F1J -68.3(17)
O3J S1J C1J F1J 166.1(16)
O2J S1J C1J F1J 50.1(17)
O4J S2J C2J F4J -169(3)
O5J S2J C2J F4J 60(3)
O6J S2J C2J F4J -53(3)
O4J S2J C2J F6J 76(3)
O5J S2J C2J F6J -55(3)
O6J S2J C2J F6J -169(2)
O4J S2J C2J F5J -43(3)
O5J S2J C2J F5J -174(3)
O6J S2J C2J F5J 72(2)
O7J S3J C3J F8J -60(3)
O9J S3J C3J F8J 178(2)
O8J S3J C3J F8J 59(3)
O7J S3J C3J F7J 64(2)
O9J S3J C3J F7J -59(3)
O8J S3J C3J F7J -177(2)
O7J S3J C3J F9J 177(2)
O9J S3J C3J F9J 55(2)
O8J S3J C3J F9J -64(2)
O2K S1K C1K F3K -62.7(15)
O3K S1K C1K F3K 62.1(15)
O1K S1K C1K F3K 178.6(14)
O2K S1K C1K F2K 178.9(16)
O3K S1K C1K F2K -56.3(18)
O1K S1K C1K F2K 60.2(18)
O2K S1K C1K F1K 61.2(17)
O3K S1K C1K F1K -174.0(15)
O1K S1K C1K F1K -57.5(17)
O6K S2K C2K F6K -175.5(17)
O4K S2K C2K F6K -50.9(18)
O5K S2K C2K F6K 64.6(18)
O6K S2K C2K F4K 58.0(19)
O4K S2K C2K F4K -177.4(16)
O5K S2K C2K F4K -61.9(18)
O6K S2K C2K F5K -56.6(16)
O4K S2K C2K F5K 68.1(15)
O5K S2K C2K F5K -176.5(14)
O1L S1L C1L F2L 172.5(16)
O2L S1L C1L F2L 54.4(18)
O3L S1L C1L F2L -69.1(18)
O1L S1L C1L F1L 56.2(18)
O2L S1L C1L F1L -61.9(18)
O3L S1L C1L F1L 174.6(17)
O1L S1L C1L F3L -66.2(16)
O2L S1L C1L F3L 175.7(15)
O3L S1L C1L F3L 52.2(17)
O4L S2L C2L F5L -73(4)
O5L S2L C2L F5L 50(4)
O6L S2L C2L F5L 166(4)
O4L S2L C2L F4L 45(4)
O5L S2L C2L F4L 168(4)
O6L S2L C2L F4L -75(4)
O4L S2L C2L F6L 166(4)
O5L S2L C2L F6L -71(4)
O6L S2L C2L F6L 45(4)
O3M S1M C1M F1M -179.5(9)
O1M S1M C1M F1M 62.2(10)
O2M S1M C1M F1M -57.7(10)
O3M S1M C1M F2M -58.7(11)
O1M S1M C1M F2M -177.0(9)
O2M S1M C1M F2M 63.1(10)
O3M S1M C1M F3M 61.3(10)
O1M S1M C1M F3M -57.0(10)
O2M S1M C1M F3M -176.9(8)
O1N S1N C1N F1N 58.8(13)
O3N S1N C1N F1N 178.5(11)
O2N S1N C1N F1N -63.6(12)
O1N S1N C1N F2N -62.5(13)
O3N S1N C1N F2N 57.2(13)
O2N S1N C1N F2N 175.1(11)
O1N S1N C1N F3N -178.2(11)
O3N S1N C1N F3N -58.5(11)
O2N S1N C1N F3N 59.4(11)

loop_
_platon_squeeze_void_nr
_platon_squeeze_void_average_x
_platon_squeeze_void_average_y
_platon_squeeze_void_average_z
_platon_squeeze_void_volume
_platon_squeeze_void_count_electrons
_platon_squeeze_void_content
1 0.381 0.135 0.106 209 67 ' '
2 0.934 0.118 0.355 68 23 ' '
3 0.970 0.040 0.976 9 0 ' '
4 0.381 0.365 0.606 209 74 ' '
5 0.934 0.382 0.855 68 23 ' '
6 0.970 0.460 0.476 9 0 ' '
7 0.066 0.618 0.145 68 23 ' '
8 0.619 0.635 0.394 209 63 ' '
9 0.030 0.540 0.524 9 1 ' '
10 0.619 0.865 0.894 209 70 ' '
11 0.066 0.882 0.645 68 23 ' '
12 0.030 0.960 0.024 9 1 ' '
